data_7002596
loop_
_publ_author_name
'Homden, Damien'
'Redshaw, Carl'
'Warford, Lee'
'Hughes, David L.'
'Wright, Joseph A.'
'Dale, Sophie H.'
'Elsegood, Mark R. J.'

_publ_section_title
;
 Synthesis, structure and ethylene polymerisation behaviour of
 vanadium(iv and v) complexes bearing chelating aryloxides
;
_journal_issue 41
_journal_name_full 'Dalton Transactions'
_journal_page_first 8900
_journal_page_last 8910
_journal_paper_doi 10.1039/b901810g
_journal_year 2009
_chemical_formula_moiety 'C56 H80 O8 S2 V, C2 H3 N'
_chemical_formula_structural '[V(SO2-diphenolate)2)].MeCN'
_chemical_formula_sum 'C58 H83 N O8 S2 V'
_chemical_formula_weight 1037.31
_chemical_name_common 'Compound 4'
_chemical_name_systematic
;
?
;
_space_group_IT_number 2
_symmetry_cell_setting triclinic
_symmetry_space_group_name_Hall '-P 1'
_symmetry_space_group_name_H-M 'P -1'
_atom_sites_solution_hydrogens geom
_atom_sites_solution_primary direct
_atom_sites_solution_secondary difmap
_cell_angle_alpha 112.4170(16)
_cell_angle_beta 98.4624(17)
_cell_angle_gamma 98.2682(17)
_cell_formula_units_Z 4
_cell_length_a 17.2685(19)
_cell_length_b 19.079(2)
_cell_length_c 19.842(2)
_cell_measurement_reflns_used 8299
_cell_measurement_temperature 150(2)
_cell_measurement_theta_max 32.24
_cell_measurement_theta_min 3.91
_cell_volume 5832.8(11)
_computing_cell_refinement 'Bruker SAINT'
_computing_data_collection 'Bruker APEX 2'
_computing_data_reduction 'Bruker SAINT'
_computing_molecular_graphics 'CAMERON (Watkins <i>et al.</i>, 1996)'
_computing_publication_material
;
Bruker SHELXTL (Sheldrick, 2008), PLATON (Spek, 2003), WinGX (Farrugia, 1999)
and enCIFer (Allen <i>et al.</i>, 2004)
;
_computing_structure_refinement 'SHELXL-97 (Sheldrick, 2008)'
_computing_structure_solution 'SHELXS-97 (Sheldrick, 2008)'
_diffrn_ambient_temperature 150(2)
_diffrn_measured_fraction_theta_full 0.992
_diffrn_measured_fraction_theta_max 0.902
_diffrn_measurement_device_type 'Bruker APEX 2 CCD diffractometer'
_diffrn_measurement_method '\w rotation with narrow frames'
_diffrn_radiation_monochromator 'silicon 111'
_diffrn_radiation_source 'Daresbury SRS station 16.2 SMX'
_diffrn_radiation_type synchrotron
_diffrn_radiation_wavelength 0.8462
_diffrn_reflns_av_R_equivalents 0.0369
_diffrn_reflns_av_sigmaI/netI 0.0647
_diffrn_reflns_limit_h_max 21
_diffrn_reflns_limit_h_min -21
_diffrn_reflns_limit_k_max 24
_diffrn_reflns_limit_k_min -23
_diffrn_reflns_limit_l_max 25
_diffrn_reflns_limit_l_min -25
_diffrn_reflns_number 43293
_diffrn_reflns_theta_full 26.00
_diffrn_reflns_theta_max 33.17
_diffrn_reflns_theta_min 3.87
_diffrn_standards_decay_% 4
_diffrn_standards_number 0
_exptl_absorpt_coefficient_mu 0.292
_exptl_absorpt_correction_T_max 0.969
_exptl_absorpt_correction_T_min 0.936
_exptl_absorpt_correction_type multi-scan
_exptl_absorpt_process_details 'SADABS v2004/1, Sheldrick, G.M., (2004)'
_exptl_crystal_colour brown
_exptl_crystal_density_diffrn 1.181
_exptl_crystal_density_method 'not measured'
_exptl_crystal_description block
_exptl_crystal_F_000 2228
_exptl_crystal_size_max 0.23
_exptl_crystal_size_mid 0.15
_exptl_crystal_size_min 0.11
_refine_diff_density_max 1.305
_refine_diff_density_min -0.954
_refine_diff_density_rms 0.066
_refine_ls_extinction_method none
_refine_ls_goodness_of_fit_ref 1.061
_refine_ls_hydrogen_treatment constr
_refine_ls_matrix_type full
_refine_ls_number_parameters 1386
_refine_ls_number_reflns 23814
_refine_ls_number_restraints 500
_refine_ls_restrained_S_all 1.123
_refine_ls_R_factor_all 0.0804
_refine_ls_R_factor_gt 0.0620
_refine_ls_shift/su_max 0.001
_refine_ls_shift/su_mean 0.000
_refine_ls_structure_factor_coef Fsqd
_refine_ls_weighting_details 'calc w=1/[\s^2^(Fo^2^)+(0.0710P)^2^+3.6509P] where P=(Fo^2^+2Fc^2^)/3'
_refine_ls_weighting_scheme calc
_refine_ls_wR_factor_gt 0.1513
_refine_ls_wR_factor_ref 0.1640
_reflns_number_gt 18131
_reflns_number_total 23814
_reflns_threshold_expression I>2\s(I)
_cod_data_source_file b901810g.txt
_cod_data_source_block 4
_cod_original_sg_symbol_H-M P-1
_cod_database_code 7002596

loop_
_symmetry_equiv_pos_as_xyz
'x, y, z'
'-x, -y, -z'

loop_
_atom_site_label
_atom_site_type_symbol
_atom_site_fract_x
_atom_site_fract_y
_atom_site_fract_z
_atom_site_U_iso_or_equiv
_atom_site_adp_type
_atom_site_occupancy
_atom_site_symmetry_multiplicity
_atom_site_calc_flag
_atom_site_refinement_flags
_atom_site_disorder_assembly
_atom_site_disorder_group
V1 V 0.58351(3) 0.25590(3) 0.15820(2) 0.02023(11) Uani 1 1 d . . .
O1 O 0.46043(11) 0.24273(11) 0.12002(10) 0.0243(4) Uani 1 1 d . . .
O2 O 0.58193(11) 0.20224(12) 0.06005(11) 0.0293(5) Uani 1 1 d . . .
O3 O 0.60112(11) 0.35387(11) 0.15505(11) 0.0266(4) Uani 1 1 d . . .
O4 O 0.34738(11) 0.25641(12) 0.03782(11) 0.0296(5) Uani 1 1 d . . .
O5 O 0.69139(11) 0.26134(11) 0.19598(10) 0.0240(4) Uani 1 1 d . . .
O6 O 0.56153(11) 0.28957(11) 0.25265(10) 0.0240(4) Uani 1 1 d . . .
O7 O 0.55755(12) 0.14374(11) 0.15546(12) 0.0316(5) Uani 1 1 d . . .
O8 O 0.56547(13) 0.05355(12) 0.21563(12) 0.0357(5) Uani 1 1 d . . .
S1 S 0.43300(4) 0.26899(4) 0.06129(4) 0.02230(15) Uani 1 1 d . . .
S2 S 0.58027(4) 0.13285(4) 0.22289(4) 0.02645(16) Uani 1 1 d . . .
C1 C 0.55500(16) 0.39868(16) 0.13800(15) 0.0235(6) Uani 1 1 d . . .
C2 C 0.58703(16) 0.47981(16) 0.16240(15) 0.0246(6) Uani 1 1 d . . .
C3 C 0.53501(17) 0.52312(16) 0.14540(16) 0.0272(6) Uani 1 1 d . . .
H3 H 0.5553 0.5774 0.1626 0.033 Uiso 1 1 calc R . .
C4 C 0.45513(17) 0.49338(17) 0.10509(16) 0.0265(6) Uani 1 1 d . . .
C5 C 0.42651(16) 0.41469(16) 0.07920(15) 0.0243(6) Uani 1 1 d . . .
H5 H 0.3734 0.3916 0.0501 0.029 Uiso 1 1 calc R . .
C6 C 0.47567(16) 0.36854(15) 0.09568(15) 0.0220(6) Uani 1 1 d . . .
C7 C 0.67390(16) 0.51744(16) 0.20535(17) 0.0282(6) Uani 1 1 d . . .
C8 C 0.73172(18) 0.47746(19) 0.15975(19) 0.0362(7) Uani 1 1 d . . .
H8A H 0.7214 0.4225 0.1509 0.054 Uiso 1 1 calc R . .
H8B H 0.7872 0.5025 0.1875 0.054 Uiso 1 1 calc R . .
H8C H 0.7235 0.4819 0.1117 0.054 Uiso 1 1 calc R . .
C9 C 0.68545(19) 0.51233(19) 0.28117(17) 0.0366(7) Uani 1 1 d . . .
H9A H 0.6497 0.5403 0.3101 0.055 Uiso 1 1 calc R . .
H9B H 0.7413 0.5357 0.3085 0.055 Uiso 1 1 calc R . .
H9C H 0.6728 0.4577 0.2735 0.055 Uiso 1 1 calc R . .
C10 C 0.6961(2) 0.60421(19) 0.2210(2) 0.0451(9) Uani 1 1 d . . .
H10A H 0.6896 0.6099 0.1736 0.068 Uiso 1 1 calc R . .
H10B H 0.7520 0.6259 0.2487 0.068 Uiso 1 1 calc R . .
H10C H 0.6609 0.6320 0.2508 0.068 Uiso 1 1 calc R . .
C11 C 0.40332(17) 0.54845(17) 0.09210(17) 0.0294(6) Uani 1 1 d D . .
C12 C 0.3919(2) 0.6029(2) 0.16868(19) 0.0432(8) Uani 1 1 d D . .
H12A H 0.3594 0.6389 0.1620 0.065 Uiso 1 1 calc R . .
H12B H 0.4444 0.6325 0.2012 0.065 Uiso 1 1 calc R . .
H12C H 0.3646 0.5720 0.1915 0.065 Uiso 1 1 calc R . .
C13 C 0.32139(18) 0.50411(19) 0.04169(19) 0.0383(8) Uani 1 1 d D . .
H13A H 0.3281 0.4675 -0.0064 0.057 Uiso 1 1 calc R . .
H13B H 0.2909 0.5408 0.0336 0.057 Uiso 1 1 calc R . .
H13C H 0.2923 0.4755 0.0654 0.057 Uiso 1 1 calc R . .
C14 C 0.4454(2) 0.59682(19) 0.0562(2) 0.0399(8) Uani 1 1 d D . .
H14A H 0.4526 0.5622 0.0075 0.060 Uiso 1 1 calc R . .
H14B H 0.4979 0.6266 0.0887 0.060 Uiso 1 1 calc R . .
H14C H 0.4126 0.6326 0.0497 0.060 Uiso 1 1 calc R . .
C15 C 0.53913(16) 0.18729(16) -0.00768(15) 0.0239(6) Uani 1 1 d . . .
C16 C 0.56156(16) 0.13926(15) -0.07245(15) 0.0242(6) Uani 1 1 d . . .
C17 C 0.51958(17) 0.13185(16) -0.14079(16) 0.0277(6) Uani 1 1 d . . .
H17 H 0.5355 0.1009 -0.1845 0.033 Uiso 1 1 calc R . .
C18 C 0.45503(18) 0.16702(17) -0.14970(16) 0.0305(7) Uani 1 1 d . A .
C19 C 0.42991(17) 0.20902(16) -0.08571(16) 0.0279(6) Uani 1 1 d . . .
H19 H 0.3844 0.2310 -0.0896 0.033 Uiso 1 1 calc R . .
C20 C 0.47121(16) 0.21882(15) -0.01627(15) 0.0229(6) Uani 1 1 d . . .
C21 C 0.62760(17) 0.09431(17) -0.06672(16) 0.0284(6) Uani 1 1 d . . .
C22 C 0.5997(2) 0.03827(19) -0.03225(18) 0.0384(8) Uani 1 1 d . . .
H22A H 0.5949 0.0680 0.0190 0.058 Uiso 1 1 calc R . .
H22B H 0.6389 0.0060 -0.0316 0.058 Uiso 1 1 calc R . .
H22C H 0.5475 0.0049 -0.0621 0.058 Uiso 1 1 calc R . .
C23 C 0.70769(19) 0.1499(2) -0.0193(2) 0.0470(9) Uani 1 1 d . . .
H23A H 0.7218 0.1884 -0.0394 0.070 Uiso 1 1 calc R . .
H23B H 0.7498 0.1203 -0.0206 0.070 Uiso 1 1 calc R . .
H23C H 0.7026 0.1765 0.0324 0.070 Uiso 1 1 calc R . .
C24 C 0.6418(2) 0.0457(2) -0.14416(18) 0.0397(8) Uani 1 1 d . . .
H24A H 0.5916 0.0092 -0.1758 0.060 Uiso 1 1 calc R . .
H24B H 0.6829 0.0166 -0.1386 0.060 Uiso 1 1 calc R . .
H24C H 0.6598 0.0802 -0.1675 0.060 Uiso 1 1 calc R . .
C25 C 0.4115(2) 0.1550(2) -0.22776(18) 0.0488(9) Uani 1 1 d DU . .
C26 C 0.3263(4) 0.0978(4) -0.2398(5) 0.054(2) Uani 0.529(10) 1 d PDU A 1
H26A H 0.3361 0.0500 -0.2360 0.081 Uiso 0.529(10) 1 calc PR A 1
H26B H 0.2934 0.0849 -0.2894 0.081 Uiso 0.529(10) 1 calc PR A 1
H26C H 0.2979 0.1240 -0.2014 0.081 Uiso 0.529(10) 1 calc PR A 1
C27 C 0.3935(8) 0.2274(5) -0.2318(8) 0.047(3) Uani 0.529(10) 1 d PDU A 1
H27A H 0.3662 0.2159 -0.2829 0.071 Uiso 0.529(10) 1 calc PR A 1
H27B H 0.4437 0.2661 -0.2177 0.071 Uiso 0.529(10) 1 calc PR A 1
H27C H 0.3588 0.2479 -0.1975 0.071 Uiso 0.529(10) 1 calc PR A 1
C28 C 0.4443(6) 0.1016(6) -0.2897(4) 0.072(3) Uani 0.529(10) 1 d PDU A 1
H28A H 0.4565 0.0584 -0.2779 0.108 Uiso 0.529(10) 1 calc PR A 1
H28B H 0.4934 0.1305 -0.2944 0.108 Uiso 0.529(10) 1 calc PR A 1
H28C H 0.4043 0.0811 -0.3369 0.108 Uiso 0.529(10) 1 calc PR A 1
C26X C 0.3547(6) 0.0809(4) -0.2694(6) 0.059(3) Uani 0.471(10) 1 d PDU A 2
H26D H 0.3815 0.0386 -0.2712 0.088 Uiso 0.471(10) 1 calc PR A 2
H26E H 0.3345 0.0754 -0.3204 0.088 Uiso 0.471(10) 1 calc PR A 2
H26F H 0.3098 0.0789 -0.2448 0.088 Uiso 0.471(10) 1 calc PR A 2
C27X C 0.3754(7) 0.2245(5) -0.2222(7) 0.034(2) Uani 0.471(10) 1 d PDU A 2
H27D H 0.4168 0.2724 -0.1949 0.050 Uiso 0.471(10) 1 calc PR A 2
H27E H 0.3318 0.2257 -0.1956 0.050 Uiso 0.471(10) 1 calc PR A 2
H27F H 0.3543 0.2203 -0.2725 0.050 Uiso 0.471(10) 1 calc PR A 2
C28X C 0.4793(5) 0.1611(6) -0.2741(5) 0.053(3) Uani 0.471(10) 1 d PDU A 2
H28D H 0.5193 0.2098 -0.2456 0.080 Uiso 0.471(10) 1 calc PR A 2
H28E H 0.4544 0.1601 -0.3223 0.080 Uiso 0.471(10) 1 calc PR A 2
H28F H 0.5054 0.1170 -0.2827 0.080 Uiso 0.471(10) 1 calc PR A 2
C29 C 0.72522(16) 0.23180(15) 0.24147(15) 0.0217(6) Uani 1 1 d . . .
C30 C 0.80884(16) 0.25898(16) 0.27452(16) 0.0249(6) Uani 1 1 d . . .
C31 C 0.84167(16) 0.22862(17) 0.32283(16) 0.0268(6) Uani 1 1 d . . .
H31 H 0.8975 0.2469 0.3446 0.032 Uiso 1 1 calc R . .
C32 C 0.79938(17) 0.17351(16) 0.34207(15) 0.0244(6) Uani 1 1 d . . .
C33 C 0.71861(16) 0.14661(15) 0.30910(15) 0.0237(6) Uani 1 1 d . . .
H33 H 0.6873 0.1085 0.3198 0.028 Uiso 1 1 calc R . .
C34 C 0.68266(15) 0.17529(15) 0.25997(15) 0.0218(6) Uani 1 1 d . . .
C35 C 0.86006(17) 0.32190(19) 0.25940(18) 0.0340(7) Uani 1 1 d . . .
C36 C 0.8267(2) 0.39557(19) 0.2855(2) 0.0520(10) Uani 1 1 d . . .
H36A H 0.7720 0.3847 0.2563 0.078 Uiso 1 1 calc R . .
H36B H 0.8608 0.4367 0.2782 0.078 Uiso 1 1 calc R . .
H36C H 0.8259 0.4126 0.3386 0.078 Uiso 1 1 calc R . .
C37 C 0.8603(2) 0.2930(2) 0.1763(2) 0.0497(9) Uani 1 1 d . . .
H37A H 0.8801 0.2449 0.1603 0.074 Uiso 1 1 calc R . .
H37B H 0.8953 0.3326 0.1678 0.074 Uiso 1 1 calc R . .
H37C H 0.8056 0.2830 0.1475 0.074 Uiso 1 1 calc R . .
C38 C 0.9474(2) 0.3444(3) 0.3038(2) 0.0576(11) Uani 1 1 d . . .
H38A H 0.9483 0.3628 0.3573 0.086 Uiso 1 1 calc R . .
H38B H 0.9778 0.3858 0.2942 0.086 Uiso 1 1 calc R . .
H38C H 0.9716 0.2990 0.2880 0.086 Uiso 1 1 calc R . .
C39 C 0.84236(18) 0.14300(17) 0.39532(16) 0.0296(6) Uani 1 1 d . . .
C40 C 0.8963(2) 0.2110(2) 0.46520(18) 0.0463(9) Uani 1 1 d . . .
H40A H 0.9218 0.1908 0.4993 0.069 Uiso 1 1 calc R . .
H40B H 0.8637 0.2465 0.4905 0.069 Uiso 1 1 calc R . .
H40C H 0.9378 0.2390 0.4502 0.069 Uiso 1 1 calc R . .
C41 C 0.8925(3) 0.0895(3) 0.3535(2) 0.0671(13) Uani 1 1 d . . .
H41A H 0.8573 0.0452 0.3105 0.101 Uiso 1 1 calc R . .
H41B H 0.9218 0.0706 0.3870 0.101 Uiso 1 1 calc R . .
H41C H 0.9307 0.1179 0.3360 0.101 Uiso 1 1 calc R . .
C42 C 0.7832(2) 0.0989(2) 0.4233(2) 0.0487(9) Uani 1 1 d . . .
H42A H 0.7504 0.0524 0.3809 0.073 Uiso 1 1 calc R . .
H42B H 0.7484 0.1325 0.4473 0.073 Uiso 1 1 calc R . .
H42C H 0.8129 0.0835 0.4595 0.073 Uiso 1 1 calc R . .
C43 C 0.52276(15) 0.25965(16) 0.29267(15) 0.0230(6) Uani 1 1 d . . .
C44 C 0.48084(16) 0.30291(16) 0.34404(16) 0.0262(6) Uani 1 1 d . . .
C45 C 0.44547(17) 0.26574(18) 0.38411(17) 0.0311(7) Uani 1 1 d . . .
H45 H 0.4159 0.2934 0.4181 0.037 Uiso 1 1 calc R . .
C46 C 0.45013(17) 0.19116(18) 0.37827(17) 0.0326(7) Uani 1 1 d . . .
C47 C 0.49182(16) 0.15047(17) 0.32778(17) 0.0299(7) Uani 1 1 d . . .
H47 H 0.4966 0.0995 0.3217 0.036 Uiso 1 1 calc R . .
C48 C 0.52675(16) 0.18473(16) 0.28592(15) 0.0248(6) Uani 1 1 d . . .
C49 C 0.47744(18) 0.38682(17) 0.35691(16) 0.0300(7) Uani 1 1 d . . .
C50 C 0.4422(2) 0.3916(2) 0.28332(18) 0.0416(8) Uani 1 1 d . . .
H50A H 0.3901 0.3551 0.2601 0.062 Uiso 1 1 calc R . .
H50B H 0.4788 0.3782 0.2493 0.062 Uiso 1 1 calc R . .
H50C H 0.4353 0.4445 0.2937 0.062 Uiso 1 1 calc R . .
C51 C 0.4252(2) 0.4198(2) 0.4124(2) 0.0455(9) Uani 1 1 d . . .
H51A H 0.3701 0.3890 0.3922 0.068 Uiso 1 1 calc R . .
H51B H 0.4258 0.4739 0.4206 0.068 Uiso 1 1 calc R . .
H51C H 0.4465 0.4177 0.4600 0.068 Uiso 1 1 calc R . .
C52 C 0.56287(19) 0.43739(17) 0.38976(18) 0.0345(7) Uani 1 1 d . . .
H52A H 0.5623 0.4902 0.3941 0.041 Uiso 1 1 calc R . .
H52B H 0.5983 0.4153 0.3568 0.041 Uiso 1 1 calc R . .
H52C H 0.5825 0.4390 0.4393 0.041 Uiso 1 1 calc R . .
C53 C 0.4085(2) 0.1563(2) 0.4249(2) 0.0444(8) Uani 1 1 d . . .
C54 C 0.3182(2) 0.1376(3) 0.3949(3) 0.0815(16) Uani 1 1 d . . .
H54A H 0.3007 0.1853 0.3987 0.122 Uiso 1 1 calc R . .
H54B H 0.2908 0.1151 0.4242 0.122 Uiso 1 1 calc R . .
H54C H 0.3050 0.1003 0.3424 0.122 Uiso 1 1 calc R . .
C55 C 0.4284(3) 0.2131(3) 0.5067(2) 0.0889(18) Uani 1 1 d . . .
H55A H 0.4865 0.2256 0.5263 0.133 Uiso 1 1 calc R . .
H55B H 0.4011 0.1896 0.5354 0.133 Uiso 1 1 calc R . .
H55C H 0.4104 0.2608 0.5112 0.133 Uiso 1 1 calc R . .
C56 C 0.4329(4) 0.0809(3) 0.4203(4) 0.0976(19) Uani 1 1 d . . .
H56A H 0.4202 0.0433 0.3680 0.146 Uiso 1 1 calc R . .
H56B H 0.4035 0.0595 0.4493 0.146 Uiso 1 1 calc R . .
H56C H 0.4907 0.0916 0.4407 0.146 Uiso 1 1 calc R . .
V2 V 0.00094(3) 0.73857(3) 0.22504(2) 0.01987(11) Uani 1 1 d . . .
O9 O 0.00966(11) 0.83685(11) 0.22441(11) 0.0263(4) Uani 1 1 d . . .
O10 O 0.01160(11) 0.69378(11) 0.12863(10) 0.0262(4) Uani 1 1 d . . .
O11 O -0.12190(11) 0.71149(11) 0.17966(11) 0.0274(4) Uani 1 1 d . . .
O12 O -0.23755(11) 0.71233(12) 0.09121(11) 0.0305(5) Uani 1 1 d . . .
O13 O 0.10888(11) 0.75591(11) 0.27023(11) 0.0247(4) Uani 1 1 d . . .
O14 O -0.03027(11) 0.76550(11) 0.31452(10) 0.0246(4) Uani 1 1 d . . .
O15 O -0.01470(11) 0.62653(11) 0.22129(10) 0.0241(4) Uani 1 1 d . . .
O16 O 0.00116(12) 0.53750(11) 0.28249(11) 0.0304(5) Uani 1 1 d . . .
S3 S -0.15112(4) 0.73050(4) 0.11727(4) 0.02374(15) Uani 1 1 d . . .
S4 S 0.01002(4) 0.61647(4) 0.29062(4) 0.02186(15) Uani 1 1 d . . .
C57 C -0.03693(17) 0.87008(16) 0.19075(15) 0.0238(6) Uani 1 1 d . . .
C58 C -0.00917(17) 0.94800(16) 0.20250(15) 0.0261(6) Uani 1 1 d . . .
C59 C -0.06067(18) 0.98137(17) 0.16893(16) 0.0300(7) Uani 1 1 d . . .
H59 H -0.0422 1.0339 0.1770 0.036 Uiso 1 1 calc R . .
C60 C -0.13702(19) 0.94327(18) 0.12458(17) 0.0327(7) Uani 1 1 d . B .
C61 C -0.16223(17) 0.86601(17) 0.11117(16) 0.0284(6) Uani 1 1 d . . .
H61 H -0.2131 0.8373 0.0796 0.034 Uiso 1 1 calc R . .
C62 C -0.11331(16) 0.83011(16) 0.14373(15) 0.0231(6) Uani 1 1 d . . .
C63 C 0.07540(17) 0.99412(17) 0.24968(17) 0.0314(7) Uani 1 1 d . . .
C64 C 0.13861(19) 0.9521(2) 0.21341(19) 0.0390(8) Uani 1 1 d . . .
H64A H 0.1351 0.9511 0.1633 0.059 Uiso 1 1 calc R . .
H64B H 0.1284 0.8988 0.2098 0.059 Uiso 1 1 calc R . .
H64C H 0.1924 0.9799 0.2442 0.059 Uiso 1 1 calc R . .
C65 C 0.08290(19) 1.00138(19) 0.32970(18) 0.0395(8) Uani 1 1 d . . .
H65A H 0.1375 1.0288 0.3586 0.059 Uiso 1 1 calc R . .
H65B H 0.0717 0.9494 0.3295 0.059 Uiso 1 1 calc R . .
H65C H 0.0444 1.0306 0.3525 0.059 Uiso 1 1 calc R . .
C66 C 0.0930(2) 1.0764(2) 0.2527(2) 0.0532(10) Uani 1 1 d . . .
H66A H 0.0899 1.0736 0.2020 0.080 Uiso 1 1 calc R . .
H66B H 0.1470 1.1039 0.2833 0.080 Uiso 1 1 calc R . .
H66C H 0.0535 1.1045 0.2749 0.080 Uiso 1 1 calc R . .
C67 C -0.1919(2) 0.98362(19) 0.09014(19) 0.0449(9) Uani 1 1 d DU . .
C68 C -0.2764(3) 0.9740(3) 0.1140(3) 0.0575(15) Uani 0.774(6) 1 d PDU B 1
H68A H -0.3010 0.9187 0.0955 0.086 Uiso 0.774(6) 1 calc PR B 1
H68B H -0.3119 0.9994 0.0924 0.086 Uiso 0.774(6) 1 calc PR B 1
H68C H -0.2677 0.9982 0.1686 0.086 Uiso 0.774(6) 1 calc PR B 1
C69 C -0.1635(4) 1.0699(3) 0.1227(4) 0.0622(17) Uani 0.774(6) 1 d PDU B 1
H69A H -0.1543 1.0905 0.1773 0.093 Uiso 0.774(6) 1 calc PR B 1
H69B H -0.2042 1.0928 0.1039 0.093 Uiso 0.774(6) 1 calc PR B 1
H69C H -0.1133 1.0831 0.1084 0.093 Uiso 0.774(6) 1 calc PR B 1
C70 C -0.2085(4) 0.9440(3) 0.0079(2) 0.0596(18) Uani 0.774(6) 1 d PDU B 1
H70A H -0.2296 0.8883 -0.0079 0.089 Uiso 0.774(6) 1 calc PR B 1
H70B H -0.1588 0.9516 -0.0092 0.089 Uiso 0.774(6) 1 calc PR B 1
H70C H -0.2481 0.9658 -0.0140 0.089 Uiso 0.774(6) 1 calc PR B 1
C68X C -0.2652(10) 0.9254(9) 0.0319(10) 0.069(5) Uani 0.226(6) 1 d PDU B 2
H68D H -0.2525 0.8740 0.0108 0.104 Uiso 0.226(6) 1 calc PR B 2
H68E H -0.2792 0.9425 -0.0082 0.104 Uiso 0.226(6) 1 calc PR B 2
H68F H -0.3106 0.9225 0.0557 0.104 Uiso 0.226(6) 1 calc PR B 2
C69X C -0.2025(14) 1.0531(10) 0.1444(10) 0.070(6) Uani 0.226(6) 1 d PDU B 2
H69D H -0.2388 1.0761 0.1203 0.105 Uiso 0.226(6) 1 calc PR B 2
H69E H -0.1505 1.0897 0.1681 0.105 Uiso 0.226(6) 1 calc PR B 2
H69F H -0.2257 1.0419 0.1823 0.105 Uiso 0.226(6) 1 calc PR B 2
C70X C -0.1392(10) 1.0032(11) 0.0344(9) 0.060(4) Uani 0.226(6) 1 d PDU B 2
H70D H -0.1357 0.9545 -0.0054 0.090 Uiso 0.226(6) 1 calc PR B 2
H70E H -0.0851 1.0325 0.0631 0.090 Uiso 0.226(6) 1 calc PR B 2
H70F H -0.1654 1.0342 0.0123 0.090 Uiso 0.226(6) 1 calc PR B 2
C71 C -0.03030(16) 0.66763(15) 0.05824(15) 0.0225(6) Uani 1 1 d . . .
C72 C 0.00383(16) 0.62886(16) -0.00215(15) 0.0242(6) Uani 1 1 d . . .
C73 C -0.04251(17) 0.60607(17) -0.07347(16) 0.0285(6) Uani 1 1 d . . .
H73 H -0.0205 0.5795 -0.1147 0.034 Uiso 1 1 calc R . .
C74 C -0.11982(17) 0.61958(17) -0.08906(16) 0.0279(6) Uani 1 1 d . . .
C75 C -0.15200(16) 0.65757(16) -0.02892(15) 0.0243(6) Uani 1 1 d . . .
H75 H -0.2040 0.6679 -0.0370 0.029 Uiso 1 1 calc R . .
C76 C -0.10789(16) 0.68065(15) 0.04354(15) 0.0214(6) Uani 1 1 d . . .
C77 C 0.08994(17) 0.61605(18) 0.01055(17) 0.0303(7) Uani 1 1 d . . .
C78 C 0.10413(19) 0.5797(2) 0.06708(18) 0.0360(7) Uani 1 1 d . . .
H78A H 0.0996 0.6160 0.1162 0.054 Uiso 1 1 calc R . .
H78B H 0.1579 0.5686 0.0705 0.054 Uiso 1 1 calc R . .
H78C H 0.0639 0.5313 0.0506 0.054 Uiso 1 1 calc R . .
C79 C 0.1481(2) 0.6947(2) 0.0393(2) 0.0512(10) Uani 1 1 d . . .
H79A H 0.1435 0.7149 0.0006 0.077 Uiso 1 1 calc R . .
H79B H 0.2031 0.6885 0.0514 0.077 Uiso 1 1 calc R . .
H79C H 0.1351 0.7311 0.0842 0.077 Uiso 1 1 calc R . .
C80 C 0.1080(2) 0.5606(3) -0.06235(19) 0.0522(10) Uani 1 1 d . . .
H80A H 0.0691 0.5109 -0.0825 0.078 Uiso 1 1 calc R . .
H80B H 0.1623 0.5521 -0.0521 0.078 Uiso 1 1 calc R . .
H80C H 0.1041 0.5836 -0.0989 0.078 Uiso 1 1 calc R . .
C81 C -0.16593(19) 0.5889(2) -0.17071(17) 0.0380(8) Uani 1 1 d . . .
C82 C -0.2450(2) 0.6154(3) -0.17658(19) 0.0508(10) Uani 1 1 d . . .
H82A H -0.2790 0.5959 -0.1494 0.076 Uiso 1 1 calc R . .
H82B H -0.2725 0.5950 -0.2293 0.076 Uiso 1 1 calc R . .
H82C H -0.2342 0.6723 -0.1549 0.076 Uiso 1 1 calc R . .
C83 C -0.1148(2) 0.6178(3) -0.2152(2) 0.0573(11) Uani 1 1 d . . .
H83A H -0.1024 0.6747 -0.1935 0.086 Uiso 1 1 calc R . .
H83B H -0.1443 0.5979 -0.2673 0.086 Uiso 1 1 calc R . .
H83C H -0.0647 0.5993 -0.2136 0.086 Uiso 1 1 calc R . .
C84 C -0.1842(2) 0.4996(2) -0.20355(19) 0.0518(10) Uani 1 1 d . . .
H84A H -0.1338 0.4819 -0.2011 0.078 Uiso 1 1 calc R . .
H84B H -0.2135 0.4788 -0.2557 0.078 Uiso 1 1 calc R . .
H84C H -0.2170 0.4814 -0.1747 0.078 Uiso 1 1 calc R . .
C85 C 0.14758(15) 0.72698(16) 0.31386(15) 0.0223(6) Uani 1 1 d . . .
C86 C 0.23040(17) 0.76000(17) 0.34712(17) 0.0278(6) Uani 1 1 d . . .
C87 C 0.27006(17) 0.72922(17) 0.39155(17) 0.0296(7) Uani 1 1 d . . .
H87 H 0.3254 0.7514 0.4134 0.036 Uiso 1 1 calc R . .
C88 C 0.23418(18) 0.66786(16) 0.40640(16) 0.0293(7) Uani 1 1 d . C .
C89 C 0.15360(17) 0.63617(16) 0.37436(16) 0.0263(6) Uani 1 1 d . . .
H89 H 0.1269 0.5944 0.3832 0.032 Uiso 1 1 calc R . .
C90 C 0.11114(16) 0.66514(15) 0.32914(15) 0.0221(6) Uani 1 1 d . . .
C91 C 0.27485(18) 0.8281(2) 0.3347(2) 0.0389(8) Uani 1 1 d . . .
C92 C 0.2364(2) 0.89802(19) 0.3654(2) 0.0474(9) Uani 1 1 d . . .
H92A H 0.2622 0.9403 0.3541 0.071 Uiso 1 1 calc R . .
H92B H 0.2434 0.9156 0.4196 0.071 Uiso 1 1 calc R . .
H92C H 0.1790 0.8829 0.3420 0.071 Uiso 1 1 calc R . .
C93 C 0.2723(2) 0.8042(3) 0.2520(2) 0.0573(11) Uani 1 1 d . . .
H93A H 0.2960 0.7586 0.2334 0.086 Uiso 1 1 calc R . .
H93B H 0.3028 0.8471 0.2446 0.086 Uiso 1 1 calc R . .
H93C H 0.2165 0.7913 0.2247 0.086 Uiso 1 1 calc R . .
C94 C 0.3637(2) 0.8546(2) 0.3777(3) 0.0628(12) Uani 1 1 d . . .
H94A H 0.3914 0.8122 0.3583 0.094 Uiso 1 1 calc R . .
H94B H 0.3661 0.8684 0.4310 0.094 Uiso 1 1 calc R . .
H94C H 0.3896 0.9000 0.3710 0.094 Uiso 1 1 calc R . .
C95 C 0.2845(2) 0.63749(18) 0.45526(18) 0.0409(8) Uani 1 1 d DU . .
C96 C 0.3586(3) 0.6141(3) 0.4174(3) 0.0456(13) Uani 0.732(6) 1 d PDU C 1
H96A H 0.3890 0.6593 0.4135 0.068 Uiso 0.732(6) 1 calc PR C 1
H96B H 0.3381 0.5721 0.3674 0.068 Uiso 0.732(6) 1 calc PR C 1
H96C H 0.3937 0.5965 0.4482 0.068 Uiso 0.732(6) 1 calc PR C 1
C97 C 0.2408(3) 0.5690(3) 0.4598(3) 0.0563(17) Uani 0.732(6) 1 d PDU C 1
H97A H 0.2760 0.5525 0.4915 0.084 Uiso 0.732(6) 1 calc PR C 1
H97B H 0.2225 0.5270 0.4095 0.084 Uiso 0.732(6) 1 calc PR C 1
H97C H 0.1943 0.5814 0.4812 0.084 Uiso 0.732(6) 1 calc PR C 1
C98 C 0.3226(3) 0.7038(3) 0.5304(3) 0.0429(13) Uani 0.732(6) 1 d PDU C 1
H98A H 0.3508 0.7477 0.5230 0.064 Uiso 0.732(6) 1 calc PR C 1
H98B H 0.3608 0.6867 0.5592 0.064 Uiso 0.732(6) 1 calc PR C 1
H98C H 0.2808 0.7199 0.5578 0.064 Uiso 0.732(6) 1 calc PR C 1
C96X C 0.2770(8) 0.5501(5) 0.4155(7) 0.043(3) Uani 0.268(6) 1 d PDU C 2
H96D H 0.2231 0.5259 0.3836 0.064 Uiso 0.268(6) 1 calc PR C 2
H96E H 0.2861 0.5282 0.4526 0.064 Uiso 0.268(6) 1 calc PR C 2
H96F H 0.3170 0.5400 0.3846 0.064 Uiso 0.268(6) 1 calc PR C 2
C97X C 0.2333(7) 0.6353(8) 0.5197(6) 0.049(3) Uani 0.268(6) 1 d PDU C 2
H97D H 0.1788 0.6044 0.4950 0.073 Uiso 0.268(6) 1 calc PR C 2
H97E H 0.2310 0.6884 0.5518 0.073 Uiso 0.268(6) 1 calc PR C 2
H97F H 0.2602 0.6120 0.5501 0.073 Uiso 0.268(6) 1 calc PR C 2
C98X C 0.3626(8) 0.6868(9) 0.5028(11) 0.079(6) Uani 0.268(6) 1 d PDU C 2
H98D H 0.3880 0.6598 0.5302 0.119 Uiso 0.268(6) 1 calc PR C 2
H98E H 0.3543 0.7359 0.5385 0.119 Uiso 0.268(6) 1 calc PR C 2
H98F H 0.3974 0.6975 0.4715 0.119 Uiso 0.268(6) 1 calc PR C 2
C99 C -0.06460(15) 0.73260(15) 0.35456(15) 0.0216(6) Uani 1 1 d . . .
C100 C -0.11415(16) 0.76875(17) 0.40136(16) 0.0272(6) Uani 1 1 d . . .
C101 C -0.13891(17) 0.73374(18) 0.44676(16) 0.0320(7) Uani 1 1 d . . .
H101 H -0.1724 0.7573 0.4786 0.038 Uiso 1 1 calc R . .
C102 C -0.11825(18) 0.66661(19) 0.44899(16) 0.0327(7) Uani 1 1 d . . .
C103 C -0.07381(17) 0.62930(17) 0.39893(16) 0.0285(6) Uani 1 1 d . . .
H103 H -0.0611 0.5817 0.3964 0.034 Uiso 1 1 calc R . .
C104 C -0.04815(16) 0.66241(16) 0.35254(15) 0.0234(6) Uani 1 1 d . . .
C105 C -0.13412(18) 0.84636(18) 0.40641(17) 0.0340(7) Uani 1 1 d . . .
C106 C -0.1635(2) 0.8442(2) 0.32884(19) 0.0486(9) Uani 1 1 d . . .
H10D H -0.1828 0.8915 0.3340 0.073 Uiso 1 1 calc R . .
H10E H -0.2073 0.7986 0.3000 0.073 Uiso 1 1 calc R . .
H10F H -0.1192 0.8411 0.3029 0.073 Uiso 1 1 calc R . .
C107 C -0.0582(2) 0.91026(19) 0.4468(2) 0.0487(9) Uani 1 1 d . . .
H10G H -0.0160 0.8985 0.4188 0.073 Uiso 1 1 calc R . .
H10H H -0.0402 0.9130 0.4971 0.073 Uiso 1 1 calc R . .
H10I H -0.0697 0.9602 0.4505 0.073 Uiso 1 1 calc R . .
C108 C -0.1994(2) 0.8673(2) 0.4500(2) 0.0571(11) Uani 1 1 d . . .
H10J H -0.1805 0.8736 0.5015 0.086 Uiso 1 1 calc R . .
H10K H -0.2478 0.8256 0.4262 0.086 Uiso 1 1 calc R . .
H10L H -0.2117 0.9159 0.4504 0.086 Uiso 1 1 calc R . .
C109 C -0.1429(2) 0.6383(2) 0.50749(19) 0.0434(9) Uani 1 1 d . . .
C110 C -0.1127(2) 0.7055(2) 0.58530(18) 0.0495(9) Uani 1 1 d . . .
H11A H -0.1234 0.6869 0.6235 0.074 Uiso 1 1 calc R . .
H11B H -0.1406 0.7475 0.5883 0.074 Uiso 1 1 calc R . .
H11C H -0.0549 0.7249 0.5937 0.074 Uiso 1 1 calc R . .
C111 C -0.2344(2) 0.6134(3) 0.4919(2) 0.0661(13) Uani 1 1 d . . .
H11D H -0.2535 0.5677 0.4442 0.099 Uiso 1 1 calc R . .
H11E H -0.2585 0.6560 0.4893 0.099 Uiso 1 1 calc R . .
H11F H -0.2496 0.6006 0.5322 0.099 Uiso 1 1 calc R . .
C112 C -0.1053(3) 0.5712(2) 0.5083(2) 0.0580(11) Uani 1 1 d . . .
H11G H -0.1259 0.5263 0.4602 0.087 Uiso 1 1 calc R . .
H11H H -0.1188 0.5574 0.5485 0.087 Uiso 1 1 calc R . .
H11I H -0.0469 0.5868 0.5166 0.087 Uiso 1 1 calc R . .
N1 N 0.2488(2) 0.2704(3) 0.3012(3) 0.0886(14) Uani 1 1 d . . .
C113 C 0.2675(2) 0.2266(3) 0.2526(3) 0.0587(11) Uani 1 1 d . . .
C114 C 0.2924(3) 0.1711(3) 0.1922(3) 0.0834(15) Uani 1 1 d . . .
H11J H 0.3228 0.1402 0.2110 0.125 Uiso 1 1 calc R . .
H11K H 0.3265 0.1985 0.1705 0.125 Uiso 1 1 calc R . .
H11L H 0.2451 0.1367 0.1538 0.125 Uiso 1 1 calc R . .
N2 N -0.0779(6) 0.8475(7) -0.1100(5) 0.226(5) Uani 1 1 d . . .
C115 C -0.0363(5) 0.8428(5) -0.0609(4) 0.137(3) Uani 1 1 d . . .
C116 C 0.0093(3) 0.8335(3) -0.0033(3) 0.0783(14) Uani 1 1 d . . .
H11M H -0.0013 0.8673 0.0443 0.117 Uiso 1 1 calc R . .
H11N H 0.0663 0.8475 -0.0030 0.117 Uiso 1 1 calc R . .
H11O H -0.0046 0.7792 -0.0102 0.117 Uiso 1 1 calc R . .

loop_
_atom_site_aniso_label
_atom_site_aniso_U_11
_atom_site_aniso_U_22
_atom_site_aniso_U_33
_atom_site_aniso_U_23
_atom_site_aniso_U_13
_atom_site_aniso_U_12
V1 0.0202(2) 0.0216(2) 0.0192(2) 0.00923(19) -0.00012(18) 0.00776(18)
O1 0.0206(10) 0.0283(10) 0.0254(10) 0.0138(9) 0.0012(8) 0.0060(8)
O2 0.0256(10) 0.0378(12) 0.0221(10) 0.0094(9) -0.0004(8) 0.0141(9)
O3 0.0239(10) 0.0262(10) 0.0342(11) 0.0180(9) 0.0013(8) 0.0093(8)
O4 0.0206(10) 0.0336(11) 0.0353(12) 0.0164(10) 0.0003(9) 0.0078(8)
O5 0.0212(10) 0.0263(10) 0.0232(10) 0.0106(8) -0.0014(8) 0.0072(8)
O6 0.0218(10) 0.0260(10) 0.0225(10) 0.0090(8) 0.0007(8) 0.0073(8)
O7 0.0288(11) 0.0226(10) 0.0407(12) 0.0106(9) 0.0048(9) 0.0076(8)
O8 0.0338(12) 0.0254(11) 0.0441(13) 0.0144(10) -0.0003(10) 0.0044(9)
S1 0.0188(3) 0.0239(3) 0.0241(4) 0.0107(3) 0.0006(3) 0.0063(3)
S2 0.0201(3) 0.0208(3) 0.0312(4) 0.0048(3) 0.0004(3) 0.0048(3)
C1 0.0261(14) 0.0263(14) 0.0244(14) 0.0148(12) 0.0054(11) 0.0128(12)
C2 0.0249(14) 0.0273(14) 0.0238(14) 0.0119(12) 0.0030(11) 0.0104(12)
C3 0.0298(15) 0.0230(14) 0.0306(16) 0.0125(12) 0.0052(12) 0.0087(12)
C4 0.0283(15) 0.0299(15) 0.0270(15) 0.0141(13) 0.0073(12) 0.0152(12)
C5 0.0218(14) 0.0277(14) 0.0248(14) 0.0113(12) 0.0028(11) 0.0104(12)
C6 0.0239(14) 0.0225(13) 0.0200(13) 0.0088(11) 0.0035(11) 0.0069(11)
C7 0.0204(14) 0.0258(15) 0.0349(17) 0.0118(13) -0.0007(12) 0.0031(12)
C8 0.0258(16) 0.0434(19) 0.0441(19) 0.0227(16) 0.0066(14) 0.0092(14)
C9 0.0323(17) 0.0409(18) 0.0314(17) 0.0124(15) -0.0003(13) 0.0067(14)
C10 0.0312(18) 0.0312(17) 0.065(2) 0.0190(17) -0.0043(16) 0.0019(14)
C11 0.0286(15) 0.0277(15) 0.0374(17) 0.0161(13) 0.0072(13) 0.0149(12)
C12 0.042(2) 0.0431(19) 0.048(2) 0.0147(17) 0.0143(16) 0.0247(16)
C13 0.0294(17) 0.0414(18) 0.050(2) 0.0243(16) 0.0026(15) 0.0174(14)
C14 0.0380(18) 0.0399(18) 0.051(2) 0.0275(17) 0.0057(16) 0.0154(15)
C15 0.0215(14) 0.0241(14) 0.0236(14) 0.0103(12) -0.0025(11) 0.0036(11)
C16 0.0230(14) 0.0218(13) 0.0260(15) 0.0091(12) 0.0027(11) 0.0045(11)
C17 0.0314(16) 0.0250(14) 0.0243(15) 0.0087(12) 0.0022(12) 0.0072(12)
C18 0.0352(17) 0.0282(15) 0.0257(15) 0.0100(13) -0.0027(13) 0.0120(13)
C19 0.0258(15) 0.0262(15) 0.0297(16) 0.0119(13) -0.0037(12) 0.0088(12)
C20 0.0226(14) 0.0206(13) 0.0228(14) 0.0082(11) -0.0001(11) 0.0036(11)
C21 0.0224(14) 0.0290(15) 0.0308(16) 0.0087(13) 0.0021(12) 0.0106(12)
C22 0.047(2) 0.0388(18) 0.0372(18) 0.0198(15) 0.0078(15) 0.0211(15)
C23 0.0240(17) 0.047(2) 0.058(2) 0.0113(18) 0.0020(16) 0.0075(15)
C24 0.0379(18) 0.0441(19) 0.0413(19) 0.0159(16) 0.0132(15) 0.0225(15)
C25 0.063(2) 0.055(2) 0.0233(17) 0.0090(16) -0.0042(16) 0.0307(18)
C26 0.061(4) 0.032(3) 0.051(4) 0.009(3) -0.023(3) 0.017(3)
C27 0.054(5) 0.052(4) 0.038(4) 0.028(3) 0.000(4) 0.002(3)
C28 0.085(5) 0.083(5) 0.043(4) 0.020(3) 0.002(3) 0.036(4)
C26X 0.074(5) 0.044(4) 0.048(4) 0.016(3) -0.009(3) 0.013(3)
C27X 0.037(4) 0.041(4) 0.029(4) 0.024(3) 0.000(3) 0.006(3)
C28X 0.056(4) 0.077(5) 0.035(4) 0.027(3) 0.010(3) 0.027(3)
C29 0.0220(14) 0.0212(13) 0.0219(14) 0.0085(11) 0.0012(11) 0.0095(11)
C30 0.0237(14) 0.0268(14) 0.0259(15) 0.0124(12) 0.0034(11) 0.0077(12)
C31 0.0185(14) 0.0320(15) 0.0283(15) 0.0129(13) -0.0017(11) 0.0063(12)
C32 0.0262(14) 0.0246(14) 0.0232(14) 0.0092(12) 0.0042(11) 0.0113(12)
C33 0.0252(14) 0.0203(13) 0.0273(15) 0.0100(12) 0.0067(12) 0.0089(11)
C34 0.0169(13) 0.0192(13) 0.0245(14) 0.0047(11) 0.0003(11) 0.0063(10)
C35 0.0220(15) 0.0429(18) 0.0409(18) 0.0280(16) -0.0042(13) -0.0006(13)
C36 0.047(2) 0.0306(18) 0.071(3) 0.0241(18) -0.0059(19) -0.0036(16)
C37 0.041(2) 0.071(3) 0.053(2) 0.043(2) 0.0127(17) 0.0060(18)
C38 0.0257(18) 0.084(3) 0.076(3) 0.061(3) -0.0062(18) -0.0078(18)
C39 0.0320(16) 0.0335(16) 0.0273(15) 0.0157(13) 0.0034(12) 0.0130(13)
C40 0.047(2) 0.055(2) 0.0327(18) 0.0239(17) -0.0132(15) 0.0024(17)
C41 0.094(3) 0.092(3) 0.050(2) 0.042(2) 0.029(2) 0.074(3)
C42 0.048(2) 0.055(2) 0.053(2) 0.040(2) -0.0013(17) 0.0055(18)
C43 0.0161(13) 0.0274(14) 0.0212(14) 0.0082(12) -0.0033(10) 0.0048(11)
C44 0.0213(14) 0.0289(15) 0.0239(14) 0.0075(12) -0.0007(11) 0.0071(12)
C45 0.0223(15) 0.0390(17) 0.0277(16) 0.0087(14) 0.0049(12) 0.0079(13)
C46 0.0222(15) 0.0371(17) 0.0355(17) 0.0161(14) -0.0003(13) 0.0004(13)
C47 0.0210(14) 0.0273(15) 0.0368(17) 0.0125(13) -0.0007(12) 0.0003(12)
C48 0.0188(13) 0.0249(14) 0.0250(14) 0.0057(12) 0.0002(11) 0.0052(11)
C49 0.0319(16) 0.0299(16) 0.0264(15) 0.0075(13) 0.0042(12) 0.0156(13)
C50 0.050(2) 0.0404(19) 0.0374(19) 0.0161(15) 0.0014(16) 0.0275(16)
C51 0.050(2) 0.0391(19) 0.047(2) 0.0098(16) 0.0198(17) 0.0220(16)
C52 0.0428(19) 0.0271(16) 0.0335(17) 0.0113(14) 0.0079(14) 0.0107(14)
C53 0.0351(19) 0.051(2) 0.049(2) 0.0250(18) 0.0120(16) -0.0011(16)
C54 0.041(2) 0.122(4) 0.083(3) 0.058(3) 0.012(2) -0.017(3)
C55 0.113(4) 0.092(4) 0.047(3) 0.031(3) 0.017(3) -0.027(3)
C56 0.118(5) 0.094(4) 0.139(5) 0.088(4) 0.075(4) 0.037(3)
V2 0.0192(2) 0.0246(2) 0.0189(2) 0.01145(19) 0.00197(18) 0.00926(19)
O9 0.0246(10) 0.0272(10) 0.0318(11) 0.0185(9) 0.0002(8) 0.0081(8)
O10 0.0242(10) 0.0368(11) 0.0209(10) 0.0135(9) 0.0038(8) 0.0123(9)
O11 0.0224(10) 0.0332(11) 0.0278(11) 0.0131(9) 0.0043(8) 0.0089(8)
O12 0.0228(10) 0.0373(12) 0.0318(11) 0.0141(10) 0.0038(9) 0.0102(9)
O13 0.0188(9) 0.0310(10) 0.0295(11) 0.0192(9) 0.0004(8) 0.0068(8)
O14 0.0274(10) 0.0239(10) 0.0232(10) 0.0098(8) 0.0072(8) 0.0058(8)
O15 0.0252(10) 0.0242(10) 0.0208(10) 0.0076(8) 0.0007(8) 0.0083(8)
O16 0.0341(11) 0.0220(10) 0.0348(12) 0.0138(9) 0.0010(9) 0.0056(9)
S3 0.0243(4) 0.0240(3) 0.0257(4) 0.0109(3) 0.0085(3) 0.0085(3)
S4 0.0209(3) 0.0211(3) 0.0220(3) 0.0085(3) 0.0006(3) 0.0050(3)
C57 0.0277(15) 0.0267(14) 0.0213(14) 0.0126(12) 0.0044(11) 0.0127(12)
C58 0.0280(15) 0.0278(15) 0.0227(14) 0.0113(12) 0.0016(12) 0.0079(12)
C59 0.0378(17) 0.0224(14) 0.0305(16) 0.0131(13) 0.0013(13) 0.0083(13)
C60 0.0362(17) 0.0317(16) 0.0322(17) 0.0175(14) -0.0031(13) 0.0119(13)
C61 0.0276(15) 0.0286(15) 0.0250(15) 0.0091(12) -0.0025(12) 0.0080(12)
C62 0.0278(15) 0.0229(14) 0.0222(14) 0.0116(12) 0.0060(11) 0.0098(11)
C63 0.0235(15) 0.0282(15) 0.0367(17) 0.0119(14) -0.0039(13) 0.0034(12)
C64 0.0290(17) 0.047(2) 0.0429(19) 0.0224(16) 0.0050(14) 0.0058(15)
C65 0.0329(17) 0.0392(18) 0.0346(18) 0.0056(15) -0.0032(14) 0.0102(14)
C66 0.038(2) 0.0372(19) 0.076(3) 0.0256(19) -0.0088(19) -0.0021(16)
C67 0.048(2) 0.0364(18) 0.047(2) 0.0204(16) -0.0137(16) 0.0151(16)
C68 0.058(3) 0.073(4) 0.064(3) 0.040(3) 0.017(3) 0.044(3)
C69 0.077(5) 0.046(3) 0.066(4) 0.028(3) -0.009(3) 0.031(3)
C70 0.080(4) 0.083(4) 0.032(2) 0.027(2) 0.009(2) 0.059(3)
C68X 0.070(6) 0.066(6) 0.075(7) 0.037(5) -0.004(4) 0.021(4)
C69X 0.089(17) 0.069(11) 0.077(12) 0.040(7) 0.024(9) 0.061(11)
C70X 0.063(6) 0.062(6) 0.062(6) 0.031(5) 0.003(4) 0.032(4)
C71 0.0271(14) 0.0218(13) 0.0218(14) 0.0124(11) 0.0037(11) 0.0067(11)
C72 0.0231(14) 0.0291(15) 0.0266(15) 0.0157(12) 0.0064(11) 0.0116(12)
C73 0.0278(15) 0.0387(17) 0.0254(15) 0.0147(13) 0.0106(12) 0.0170(13)
C74 0.0242(15) 0.0370(16) 0.0247(15) 0.0129(13) 0.0054(12) 0.0128(13)
C75 0.0197(13) 0.0299(15) 0.0277(15) 0.0138(12) 0.0064(11) 0.0116(11)
C76 0.0245(14) 0.0223(13) 0.0222(14) 0.0111(11) 0.0084(11) 0.0106(11)
C77 0.0227(15) 0.0441(18) 0.0291(16) 0.0179(14) 0.0056(12) 0.0146(13)
C78 0.0314(17) 0.051(2) 0.0373(18) 0.0252(16) 0.0083(14) 0.0238(15)
C79 0.0253(17) 0.071(3) 0.068(3) 0.045(2) 0.0065(17) 0.0048(17)
C80 0.0370(19) 0.091(3) 0.040(2) 0.027(2) 0.0154(16) 0.040(2)
C81 0.0296(16) 0.064(2) 0.0218(15) 0.0153(15) 0.0044(13) 0.0231(16)
C82 0.040(2) 0.087(3) 0.0290(18) 0.0222(19) 0.0027(15) 0.034(2)
C83 0.046(2) 0.106(3) 0.0327(19) 0.038(2) 0.0098(16) 0.027(2)
C84 0.041(2) 0.067(3) 0.0303(18) 0.0030(18) -0.0021(15) 0.0193(18)
C85 0.0188(13) 0.0262(14) 0.0239(14) 0.0118(12) 0.0012(11) 0.0103(11)
C86 0.0232(14) 0.0297(15) 0.0333(16) 0.0164(13) 0.0016(12) 0.0092(12)
C87 0.0211(14) 0.0297(15) 0.0352(17) 0.0136(13) -0.0058(12) 0.0088(12)
C88 0.0321(16) 0.0245(14) 0.0281(15) 0.0108(13) -0.0068(12) 0.0104(12)
C89 0.0306(15) 0.0218(14) 0.0275(15) 0.0125(12) -0.0003(12) 0.0086(12)
C90 0.0194(13) 0.0233(14) 0.0216(14) 0.0082(11) -0.0005(11) 0.0069(11)
C91 0.0193(15) 0.0466(19) 0.060(2) 0.0360(18) 0.0002(14) 0.0022(14)
C92 0.041(2) 0.0342(18) 0.065(2) 0.0275(18) -0.0058(18) 0.0009(15)
C93 0.041(2) 0.081(3) 0.073(3) 0.052(2) 0.022(2) 0.016(2)
C94 0.0255(18) 0.069(3) 0.102(3) 0.058(3) -0.008(2) -0.0069(18)
C95 0.0441(19) 0.0332(16) 0.0383(18) 0.0141(14) -0.0148(14) 0.0134(14)
C96 0.051(3) 0.045(3) 0.044(3) 0.020(2) -0.001(2) 0.029(2)
C97 0.051(3) 0.051(3) 0.070(4) 0.043(3) -0.019(3) 0.003(2)
C98 0.048(3) 0.041(3) 0.031(2) 0.0123(19) -0.013(2) 0.015(2)
C96X 0.052(8) 0.047(4) 0.044(7) 0.026(5) 0.007(5) 0.037(5)
C97X 0.072(8) 0.050(8) 0.035(6) 0.024(6) -0.002(5) 0.038(6)
C98X 0.058(7) 0.067(8) 0.113(14) 0.067(9) -0.040(7) -0.008(7)
C99 0.0177(13) 0.0253(14) 0.0200(13) 0.0092(11) 0.0013(10) 0.0018(11)
C100 0.0217(14) 0.0292(15) 0.0231(14) 0.0050(12) 0.0025(11) 0.0017(12)
C101 0.0252(15) 0.0395(18) 0.0246(15) 0.0072(13) 0.0083(12) 0.0011(13)
C102 0.0255(15) 0.0430(18) 0.0237(15) 0.0134(14) 0.0018(12) -0.0060(13)
C103 0.0267(15) 0.0282(15) 0.0266(15) 0.0122(13) -0.0008(12) -0.0018(12)
C104 0.0192(13) 0.0269(14) 0.0210(14) 0.0087(12) 0.0020(11) 0.0018(11)
C105 0.0316(17) 0.0351(17) 0.0320(17) 0.0078(14) 0.0098(13) 0.0116(14)
C106 0.055(2) 0.051(2) 0.041(2) 0.0141(17) 0.0057(17) 0.0334(18)
C107 0.053(2) 0.0313(18) 0.049(2) 0.0070(16) 0.0021(18) 0.0068(16)
C108 0.059(2) 0.057(2) 0.064(3) 0.019(2) 0.035(2) 0.033(2)
C109 0.0395(19) 0.058(2) 0.0332(18) 0.0242(17) 0.0085(15) -0.0054(16)
C110 0.046(2) 0.069(3) 0.0304(18) 0.0216(18) 0.0070(16) 0.0008(18)
C111 0.042(2) 0.103(4) 0.047(2) 0.040(2) 0.0043(18) -0.022(2)
C112 0.078(3) 0.053(2) 0.047(2) 0.031(2) 0.017(2) -0.004(2)
N1 0.062(3) 0.106(4) 0.086(3) 0.023(3) 0.027(2) 0.017(2)
C113 0.041(2) 0.077(3) 0.055(3) 0.028(2) 0.0051(19) 0.009(2)
C114 0.096(4) 0.079(3) 0.056(3) 0.013(3) 0.013(3) 0.009(3)
N2 0.255(10) 0.357(13) 0.168(7) 0.171(8) 0.061(7) 0.184(10)
C115 0.151(7) 0.228(9) 0.125(6) 0.128(7) 0.076(5) 0.115(7)
C116 0.081(3) 0.100(4) 0.069(3) 0.055(3) 0.019(3) 0.008(3)

loop_
_atom_type_symbol
_atom_type_description
_atom_type_scat_dispersion_real
_atom_type_scat_dispersion_imag
_atom_type_scat_source
C C 0.0033 0.0016 'International Tables Vol C Tables 4.2.6.8 and 6.1.1.4'
H H 0.0000 0.0000 'International Tables Vol C Tables 4.2.6.8 and 6.1.1.4'
N N 0.0061 0.0033 'International Tables Vol C Tables 4.2.6.8 and 6.1.1.4'
O O 0.0106 0.0060 'International Tables Vol C Tables 4.2.6.8 and 6.1.1.4'
S S 0.1246 0.1234 'International Tables Vol C Tables 4.2.6.8 and 6.1.1.4'
V V 0.3005 0.5294 'International Tables Vol C Tables 4.2.6.8 and 6.1.1.4'

loop_
_geom_angle_atom_site_label_1
_geom_angle_atom_site_label_2
_geom_angle_atom_site_label_3
_geom_angle
_geom_angle_site_symmetry_1
_geom_angle_site_symmetry_3
_geom_angle_publ_flag
O2 V1 O6 164.64(9) . . ?
O2 V1 O5 97.34(8) . . ?
O6 V1 O5 92.17(8) . . ?
O2 V1 O3 95.01(9) . . ?
O6 V1 O3 96.04(9) . . ?
O5 V1 O3 95.54(8) . . ?
O2 V1 O1 84.23(8) . . ?
O6 V1 O1 85.31(8) . . ?
O5 V1 O1 174.94(8) . . ?
O3 V1 O1 89.10(8) . . ?
O2 V1 O7 82.54(9) . . ?
O6 V1 O7 85.85(8) . . ?
O5 V1 O7 87.67(8) . . ?
O3 V1 O7 176.20(8) . . ?
O1 V1 O7 87.77(8) . . ?
S1 O1 V1 119.33(11) . . ?
C15 O2 V1 140.20(18) . . ?
C1 O3 V1 136.11(18) . . ?
C29 O5 V1 131.32(17) . . ?
C43 O6 V1 138.12(17) . . ?
S2 O7 V1 119.39(12) . . ?
O4 S1 O1 115.30(12) . . ?
O4 S1 C6 109.33(12) . . ?
O1 S1 C6 107.30(12) . . ?
O4 S1 C20 108.73(12) . . ?
O1 S1 C20 107.11(12) . . ?
C6 S1 C20 108.90(13) . . ?
O7 S2 O8 116.23(12) . . ?
O7 S2 C48 106.76(13) . . ?
O8 S2 C48 108.54(14) . . ?
O7 S2 C34 107.82(13) . . ?
O8 S2 C34 109.24(12) . . ?
C48 S2 C34 107.97(13) . . ?
O3 C1 C6 122.5(2) . . ?
O3 C1 C2 119.7(2) . . ?
C6 C1 C2 117.8(2) . . ?
C3 C2 C1 116.6(2) . . ?
C3 C2 C7 121.6(3) . . ?
C1 C2 C7 121.8(2) . . ?
C2 C3 C4 125.5(3) . . ?
C5 C4 C3 117.0(2) . . ?
C5 C4 C11 122.9(3) . . ?
C3 C4 C11 120.1(3) . . ?
C4 C5 C6 119.9(3) . . ?
C5 C6 C1 123.1(2) . . ?
C5 C6 S1 116.4(2) . . ?
C1 C6 S1 120.5(2) . . ?
C2 C7 C9 109.3(2) . . ?
C2 C7 C8 110.2(2) . . ?
C9 C7 C8 111.0(2) . . ?
C2 C7 C10 112.3(2) . . ?
C9 C7 C10 107.1(3) . . ?
C8 C7 C10 106.9(3) . . ?
C13 C11 C14 108.5(3) . . ?
C13 C11 C12 108.9(3) . . ?
C14 C11 C12 109.4(3) . . ?
C13 C11 C4 111.8(2) . . ?
C14 C11 C4 110.3(2) . . ?
C12 C11 C4 107.8(2) . . ?
O2 C15 C20 121.3(3) . . ?
O2 C15 C16 120.2(2) . . ?
C20 C15 C16 118.6(2) . . ?
C17 C16 C15 117.4(2) . . ?
C17 C16 C21 121.8(3) . . ?
C15 C16 C21 120.7(2) . . ?
C16 C17 C18 124.3(3) . . ?
C19 C18 C17 117.3(3) . . ?
C19 C18 C25 121.9(3) . . ?
C17 C18 C25 120.8(3) . . ?
C20 C19 C18 120.0(3) . . ?
C19 C20 C15 122.1(3) . . ?
C19 C20 S1 117.1(2) . . ?
C15 C20 S1 120.7(2) . . ?
C22 C21 C23 110.8(3) . . ?
C22 C21 C16 107.9(2) . . ?
C23 C21 C16 111.1(2) . . ?
C22 C21 C24 107.8(3) . . ?
C23 C21 C24 107.5(3) . . ?
C16 C21 C24 111.7(2) . . ?
C26X C25 C27 120.8(7) . . ?
C27 C25 C28 118.6(6) . . ?
C26X C25 C27X 113.4(6) . . ?
C26X C25 C18 114.8(5) . . ?
C27 C25 C18 113.5(6) . . ?
C28 C25 C18 112.9(4) . . ?
C27X C25 C18 109.6(5) . . ?
C26X C25 C28X 108.6(6) . . ?
C27X C25 C28X 102.6(6) . . ?
C18 C25 C28X 107.0(4) . . ?
C27 C25 C26 107.4(6) . . ?
C28 C25 C26 99.5(5) . . ?
C18 C25 C26 102.3(4) . . ?
C28X C25 C26 138.1(5) . . ?
O5 C29 C34 123.9(2) . . ?
O5 C29 C30 119.1(2) . . ?
C34 C29 C30 116.9(2) . . ?
C31 C30 C29 117.7(3) . . ?
C31 C30 C35 121.3(2) . . ?
C29 C30 C35 120.9(2) . . ?
C30 C31 C32 125.4(3) . . ?
C33 C32 C31 116.6(2) . . ?
C33 C32 C39 122.4(3) . . ?
C31 C32 C39 120.9(2) . . ?
C32 C33 C34 120.2(3) . . ?
C33 C34 C29 123.1(2) . . ?
C33 C34 S2 113.3(2) . . ?
C29 C34 S2 123.6(2) . . ?
C37 C35 C36 110.7(3) . . ?
C37 C35 C30 110.3(3) . . ?
C36 C35 C30 109.2(3) . . ?
C37 C35 C38 108.4(3) . . ?
C36 C35 C38 106.7(3) . . ?
C30 C35 C38 111.6(2) . . ?
C41 C39 C42 109.5(3) . . ?
C41 C39 C32 108.1(2) . . ?
C42 C39 C32 112.0(2) . . ?
C41 C39 C40 110.2(3) . . ?
C42 C39 C40 106.5(3) . . ?
C32 C39 C40 110.5(2) . . ?
O6 C43 C48 119.2(2) . . ?
O6 C43 C44 121.9(2) . . ?
C48 C43 C44 118.8(3) . . ?
C45 C44 C43 116.1(3) . . ?
C45 C44 C49 122.4(3) . . ?
C43 C44 C49 121.5(3) . . ?
C46 C45 C44 125.3(3) . . ?
C47 C46 C45 117.2(3) . . ?
C47 C46 C53 122.1(3) . . ?
C45 C46 C53 120.7(3) . . ?
C46 C47 C48 119.3(3) . . ?
C47 C48 C43 123.2(3) . . ?
C47 C48 S2 118.8(2) . . ?
C43 C48 S2 117.9(2) . . ?
C51 C49 C44 111.6(3) . . ?
C51 C49 C52 108.0(3) . . ?
C44 C49 C52 108.6(2) . . ?
C51 C49 C50 107.7(3) . . ?
C44 C49 C50 110.9(2) . . ?
C52 C49 C50 109.9(3) . . ?
C55 C53 C54 109.1(4) . . ?
C55 C53 C56 108.2(4) . . ?
C54 C53 C56 107.8(4) . . ?
C55 C53 C46 111.0(3) . . ?
C54 C53 C46 108.6(3) . . ?
C56 C53 C46 112.1(3) . . ?
O10 V2 O14 166.83(9) . . ?
O10 V2 O9 92.96(9) . . ?
O14 V2 O9 95.25(9) . . ?
O10 V2 O13 96.75(9) . . ?
O14 V2 O13 92.84(9) . . ?
O9 V2 O13 94.54(8) . . ?
O10 V2 O11 85.72(8) . . ?
O14 V2 O11 83.93(8) . . ?
O9 V2 O11 90.54(8) . . ?
O13 V2 O11 174.22(8) . . ?
O10 V2 O15 85.70(8) . . ?
O14 V2 O15 85.56(8) . . ?
O9 V2 O15 176.84(8) . . ?
O13 V2 O15 88.46(8) . . ?
O11 V2 O15 86.51(8) . . ?
C57 O9 V2 135.02(18) . . ?
C71 O10 V2 141.30(18) . . ?
S3 O11 V2 119.50(12) . . ?
C85 O13 V2 132.97(17) . . ?
C99 O14 V2 140.32(17) . . ?
S4 O15 V2 119.07(11) . . ?
O12 S3 O11 115.70(12) . . ?
O12 S3 C76 109.33(13) . . ?
O11 S3 C76 107.35(12) . . ?
O12 S3 C62 109.60(12) . . ?
O11 S3 C62 108.06(12) . . ?
C76 S3 C62 106.39(13) . . ?
O16 S4 O15 115.52(11) . . ?
O16 S4 C104 108.51(13) . . ?
O15 S4 C104 107.30(12) . . ?
O16 S4 C90 109.33(12) . . ?
O15 S4 C90 107.48(12) . . ?
C104 S4 C90 108.51(13) . . ?
O9 C57 C58 119.2(2) . . ?
O9 C57 C62 122.6(2) . . ?
C58 C57 C62 118.2(2) . . ?
C59 C58 C57 117.5(3) . . ?
C59 C58 C63 121.3(3) . . ?
C57 C58 C63 121.2(2) . . ?
C60 C59 C58 124.8(3) . . ?
C61 C60 C59 117.1(3) . . ?
C61 C60 C67 120.4(3) . . ?
C59 C60 C67 122.5(3) . . ?
C60 C61 C62 120.3(3) . . ?
C61 C62 C57 122.1(3) . . ?
C61 C62 S3 115.0(2) . . ?
C57 C62 S3 122.8(2) . . ?
C65 C63 C66 107.7(3) . . ?
C65 C63 C58 110.2(3) . . ?
C66 C63 C58 111.8(2) . . ?
C65 C63 C64 110.8(3) . . ?
C66 C63 C64 107.4(3) . . ?
C58 C63 C64 109.0(2) . . ?
C70 C67 C69 115.9(4) . . ?
C69X C67 C68X 119.4(12) . . ?
C69X C67 C60 112.2(9) . . ?
C70 C67 C60 109.5(3) . . ?
C69 C67 C60 113.2(3) . . ?
C68X C67 C60 111.9(7) . . ?
C70 C67 C68 107.0(4) . . ?
C69 C67 C68 102.1(4) . . ?
C60 C67 C68 108.6(3) . . ?
C69X C67 C70X 110.0(11) . . ?
C68X C67 C70X 99.8(10) . . ?
C60 C67 C70X 101.1(6) . . ?
O10 C71 C76 120.4(2) . . ?
O10 C71 C72 120.3(2) . . ?
C76 C71 C72 119.2(2) . . ?
C73 C72 C71 116.7(2) . . ?
C73 C72 C77 121.7(3) . . ?
C71 C72 C77 121.5(2) . . ?
C72 C73 C74 124.7(3) . . ?
C75 C74 C73 117.4(3) . . ?
C75 C74 C81 123.0(2) . . ?
C73 C74 C81 119.5(3) . . ?
C74 C75 C76 119.7(2) . . ?
C75 C76 C71 122.2(2) . . ?
C75 C76 S3 117.4(2) . . ?
C71 C76 S3 120.3(2) . . ?
C79 C77 C78 109.6(3) . . ?
C79 C77 C80 109.0(3) . . ?
C78 C77 C80 106.6(3) . . ?
C79 C77 C72 108.1(3) . . ?
C78 C77 C72 112.1(2) . . ?
C80 C77 C72 111.4(2) . . ?
C83 C81 C82 108.7(3) . . ?
C83 C81 C84 109.8(3) . . ?
C82 C81 C84 108.7(3) . . ?
C83 C81 C74 109.8(3) . . ?
C82 C81 C74 111.7(3) . . ?
C84 C81 C74 108.1(3) . . ?
O13 C85 C90 124.0(2) . . ?
O13 C85 C86 118.7(2) . . ?
C90 C85 C86 117.3(2) . . ?
C87 C86 C85 118.3(3) . . ?
C87 C86 C91 120.7(3) . . ?
C85 C86 C91 121.1(2) . . ?
C86 C87 C88 124.5(3) . . ?
C89 C88 C87 117.2(2) . . ?
C89 C88 C95 122.9(3) . . ?
C87 C88 C95 119.9(3) . . ?
C88 C89 C90 120.5(3) . . ?
C89 C90 C85 122.3(2) . . ?
C89 C90 S4 114.6(2) . . ?
C85 C90 S4 122.98(19) . . ?
C93 C91 C92 111.0(3) . . ?
C93 C91 C86 109.8(3) . . ?
C92 C91 C86 109.4(3) . . ?
C93 C91 C94 108.7(3) . . ?
C92 C91 C94 106.6(3) . . ?
C86 C91 C94 111.4(3) . . ?
C97 C95 C98X 126.7(7) . . ?
C97 C95 C98 114.1(4) . . ?
C98X C95 C98 37.5(9) . . ?
C97 C95 C96X 44.6(5) . . ?
C98X C95 C96X 119.0(9) . . ?
C98 C95 C96X 139.6(5) . . ?
C97 C95 C88 113.4(3) . . ?
C98X C95 C88 118.6(6) . . ?
C98 C95 C88 109.1(3) . . ?
C96X C95 C88 111.2(5) . . ?
C97 C95 C96 107.9(4) . . ?
C98X C95 C96 67.5(10) . . ?
C98 C95 C96 104.9(3) . . ?
C96X C95 C96 66.2(6) . . ?
C88 C95 C96 106.9(3) . . ?
C97 C95 C97X 53.0(5) . . ?
C98X C95 C97X 101.0(10) . . ?
C98 C95 C97X 68.7(5) . . ?
C96X C95 C97X 97.2(7) . . ?
C88 C95 C97X 105.5(4) . . ?
C96 C95 C97X 147.2(5) . . ?
O14 C99 C104 119.2(2) . . ?
O14 C99 C100 121.6(2) . . ?
C104 C99 C100 119.1(2) . . ?
C101 C100 C99 116.5(3) . . ?
C101 C100 C105 121.8(3) . . ?
C99 C100 C105 121.6(3) . . ?
C100 C101 C102 124.8(3) . . ?
C103 C102 C101 117.6(3) . . ?
C103 C102 C109 122.9(3) . . ?
C101 C102 C109 119.5(3) . . ?
C102 C103 C104 119.2(3) . . ?
C103 C104 C99 122.6(3) . . ?
C103 C104 S4 119.3(2) . . ?
C99 C104 S4 118.1(2) . . ?
C108 C105 C107 108.3(3) . . ?
C108 C105 C106 107.4(3) . . ?
C107 C105 C106 109.2(3) . . ?
C108 C105 C100 112.1(3) . . ?
C107 C105 C100 108.3(3) . . ?
C106 C105 C100 111.6(2) . . ?
C112 C109 C111 109.7(3) . . ?
C112 C109 C110 107.6(3) . . ?
C111 C109 C110 109.1(3) . . ?
C112 C109 C102 111.6(3) . . ?
C111 C109 C102 110.2(3) . . ?
C110 C109 C102 108.6(3) . . ?
N1 C113 C114 178.8(5) . . ?
N2 C115 C116 176.5(11) . . ?

loop_
_geom_bond_atom_site_label_1
_geom_bond_atom_site_label_2
_geom_bond_distance
_geom_bond_site_symmetry_2
_geom_bond_publ_flag
V1 O2 1.816(2) . ?
V1 O6 1.8520(19) . ?
V1 O5 1.8755(18) . ?
V1 O3 1.8765(19) . ?
V1 O1 2.0931(18) . ?
V1 O7 2.100(2) . ?
O1 S1 1.4781(19) . ?
O2 C15 1.337(3) . ?
O3 C1 1.348(3) . ?
O4 S1 1.4389(19) . ?
O5 C29 1.342(3) . ?
O6 C43 1.341(3) . ?
O7 S2 1.438(2) . ?
O8 S2 1.444(2) . ?
S1 C6 1.754(3) . ?
S1 C20 1.754(3) . ?
S2 C48 1.749(3) . ?
S2 C34 1.753(3) . ?
C1 C6 1.407(4) . ?
C1 C2 1.428(4) . ?
C2 C3 1.393(4) . ?
C2 C7 1.530(4) . ?
C3 C4 1.403(4) . ?
C4 C5 1.373(4) . ?
C4 C11 1.543(4) . ?
C5 C6 1.398(4) . ?
C7 C9 1.530(4) . ?
C7 C8 1.535(4) . ?
C7 C10 1.541(4) . ?
C11 C13 1.520(4) . ?
C11 C14 1.532(4) . ?
C11 C12 1.539(4) . ?
C15 C20 1.410(4) . ?
C15 C16 1.411(4) . ?
C16 C17 1.385(4) . ?
C16 C21 1.538(4) . ?
C17 C18 1.404(4) . ?
C18 C19 1.389(4) . ?
C18 C25 1.535(4) . ?
C19 C20 1.385(4) . ?
C21 C22 1.533(4) . ?
C21 C23 1.535(4) . ?
C21 C24 1.540(4) . ?
C25 C26X 1.454(6) . ?
C25 C27 1.487(7) . ?
C25 C28 1.513(6) . ?
C25 C27X 1.518(7) . ?
C25 C28X 1.609(6) . ?
C25 C26 1.627(6) . ?
C29 C34 1.411(4) . ?
C29 C30 1.425(4) . ?
C30 C31 1.391(4) . ?
C30 C35 1.536(4) . ?
C31 C32 1.397(4) . ?
C32 C33 1.381(4) . ?
C32 C39 1.539(4) . ?
C33 C34 1.400(4) . ?
C35 C37 1.527(5) . ?
C35 C36 1.530(5) . ?
C35 C38 1.538(4) . ?
C39 C41 1.517(4) . ?
C39 C42 1.527(4) . ?
C39 C40 1.541(4) . ?
C43 C48 1.397(4) . ?
C43 C44 1.411(4) . ?
C44 C45 1.399(4) . ?
C44 C49 1.533(4) . ?
C45 C46 1.398(4) . ?
C46 C47 1.380(4) . ?
C46 C53 1.531(4) . ?
C47 C48 1.389(4) . ?
C49 C51 1.533(4) . ?
C49 C52 1.536(4) . ?
C49 C50 1.538(4) . ?
C53 C55 1.522(6) . ?
C53 C54 1.523(5) . ?
C53 C56 1.529(6) . ?
V2 O10 1.8235(19) . ?
V2 O14 1.8365(19) . ?
V2 O9 1.8644(19) . ?
V2 O13 1.8687(18) . ?
V2 O11 2.0846(19) . ?
V2 O15 2.0868(19) . ?
O9 C57 1.344(3) . ?
O10 C71 1.338(3) . ?
O11 S3 1.459(2) . ?
O12 S3 1.450(2) . ?
O13 C85 1.342(3) . ?
O14 C99 1.337(3) . ?
O15 S4 1.4710(19) . ?
O16 S4 1.4355(19) . ?
S3 C76 1.751(3) . ?
S3 C62 1.759(3) . ?
S4 C104 1.755(3) . ?
S4 C90 1.759(3) . ?
C57 C58 1.411(4) . ?
C57 C62 1.413(4) . ?
C58 C59 1.397(4) . ?
C58 C63 1.544(4) . ?
C59 C60 1.391(4) . ?
C60 C61 1.384(4) . ?
C60 C67 1.543(4) . ?
C61 C62 1.394(4) . ?
C63 C65 1.524(4) . ?
C63 C66 1.532(4) . ?
C63 C64 1.547(4) . ?
C67 C69X 1.410(12) . ?
C67 C70 1.476(5) . ?
C67 C69 1.494(6) . ?
C67 C68X 1.535(12) . ?
C67 C68 1.604(6) . ?
C67 C70X 1.645(12) . ?
C71 C76 1.406(4) . ?
C71 C72 1.410(4) . ?
C72 C73 1.389(4) . ?
C72 C77 1.541(4) . ?
C73 C74 1.408(4) . ?
C74 C75 1.382(4) . ?
C74 C81 1.538(4) . ?
C75 C76 1.393(4) . ?
C77 C79 1.527(5) . ?
C77 C78 1.536(4) . ?
C77 C80 1.539(4) . ?
C81 C83 1.526(5) . ?
C81 C82 1.527(4) . ?
C81 C84 1.536(5) . ?
C85 C90 1.413(4) . ?
C85 C86 1.423(4) . ?
C86 C87 1.387(4) . ?
C86 C91 1.534(4) . ?
C87 C88 1.396(4) . ?
C88 C89 1.382(4) . ?
C88 C95 1.535(4) . ?
C89 C90 1.396(4) . ?
C91 C93 1.517(5) . ?
C91 C92 1.531(5) . ?
C91 C94 1.549(4) . ?
C95 C97 1.452(5) . ?
C95 C98X 1.476(10) . ?
C95 C98 1.513(5) . ?
C95 C96X 1.524(9) . ?
C95 C96 1.609(5) . ?
C95 C97X 1.668(10) . ?
C99 C104 1.396(4) . ?
C99 C100 1.409(4) . ?
C100 C101 1.389(4) . ?
C100 C105 1.538(4) . ?
C101 C102 1.393(4) . ?
C102 C103 1.387(4) . ?
C102 C109 1.542(4) . ?
C103 C104 1.388(4) . ?
C105 C108 1.526(4) . ?
C105 C107 1.527(5) . ?
C105 C106 1.531(5) . ?
C109 C112 1.519(5) . ?
C109 C111 1.531(5) . ?
C109 C110 1.536(5) . ?
N1 C113 1.135(5) . ?
C113 C114 1.434(6) . ?
N2 C115 1.163(9) . ?
C115 C116 1.374(8) . ?

loop_
_geom_torsion_atom_site_label_1
_geom_torsion_atom_site_label_2
_geom_torsion_atom_site_label_3
_geom_torsion_atom_site_label_4
_geom_torsion
_geom_torsion_site_symmetry_1
_geom_torsion_site_symmetry_2
_geom_torsion_site_symmetry_3
_geom_torsion_site_symmetry_4
_geom_torsion_publ_flag
O2 V1 O1 S1 -54.67(13) . . . . ?
O6 V1 O1 S1 136.59(13) . . . . ?
O3 V1 O1 S1 40.45(13) . . . . ?
O7 V1 O1 S1 -137.40(13) . . . . ?
O6 V1 O2 C15 72.2(5) . . . . ?
O5 V1 O2 C15 -159.9(3) . . . . ?
O3 V1 O2 C15 -63.7(3) . . . . ?
O1 V1 O2 C15 24.9(3) . . . . ?
O7 V1 O2 C15 113.4(3) . . . . ?
O2 V1 O3 C1 86.0(3) . . . . ?
O6 V1 O3 C1 -83.3(3) . . . . ?
O5 V1 O3 C1 -176.1(3) . . . . ?
O1 V1 O3 C1 1.8(3) . . . . ?
O2 V1 O5 C29 -116.2(2) . . . . ?
O6 V1 O5 C29 51.7(2) . . . . ?
O3 V1 O5 C29 148.0(2) . . . . ?
O7 V1 O5 C29 -34.1(2) . . . . ?
O2 V1 O6 C43 21.4(5) . . . . ?
O5 V1 O6 C43 -107.0(2) . . . . ?
O3 V1 O6 C43 157.2(2) . . . . ?
O1 V1 O6 C43 68.6(2) . . . . ?
O7 V1 O6 C43 -19.5(2) . . . . ?
O2 V1 O7 S2 153.97(14) . . . . ?
O6 V1 O7 S2 -36.10(14) . . . . ?
O5 V1 O7 S2 56.25(14) . . . . ?
O1 V1 O7 S2 -121.56(14) . . . . ?
V1 O1 S1 O4 179.05(11) . . . . ?
V1 O1 S1 C6 -58.90(15) . . . . ?
V1 O1 S1 C20 57.90(15) . . . . ?
V1 O7 S2 O8 -175.88(12) . . . . ?
V1 O7 S2 C48 62.89(16) . . . . ?
V1 O7 S2 C34 -52.91(16) . . . . ?
V1 O3 C1 C6 -19.1(4) . . . . ?
V1 O3 C1 C2 161.8(2) . . . . ?
O3 C1 C2 C3 -177.5(2) . . . . ?
C6 C1 C2 C3 3.4(4) . . . . ?
O3 C1 C2 C7 2.3(4) . . . . ?
C6 C1 C2 C7 -176.9(3) . . . . ?
C1 C2 C3 C4 -1.6(4) . . . . ?
C7 C2 C3 C4 178.6(3) . . . . ?
C2 C3 C4 C5 -1.2(4) . . . . ?
C2 C3 C4 C11 178.3(3) . . . . ?
C3 C4 C5 C6 2.2(4) . . . . ?
C11 C4 C5 C6 -177.3(3) . . . . ?
C4 C5 C6 C1 -0.4(4) . . . . ?
C4 C5 C6 S1 179.0(2) . . . . ?
O3 C1 C6 C5 178.3(3) . . . . ?
C2 C1 C6 C5 -2.5(4) . . . . ?
O3 C1 C6 S1 -1.1(4) . . . . ?
C2 C1 C6 S1 178.1(2) . . . . ?
O4 S1 C6 C5 -14.5(3) . . . . ?
O1 S1 C6 C5 -140.2(2) . . . . ?
C20 S1 C6 C5 104.2(2) . . . . ?
O4 S1 C6 C1 165.0(2) . . . . ?
O1 S1 C6 C1 39.2(3) . . . . ?
C20 S1 C6 C1 -76.4(2) . . . . ?
C3 C2 C7 C9 114.6(3) . . . . ?
C1 C2 C7 C9 -65.2(3) . . . . ?
C3 C2 C7 C8 -123.2(3) . . . . ?
C1 C2 C7 C8 57.1(4) . . . . ?
C3 C2 C7 C10 -4.1(4) . . . . ?
C1 C2 C7 C10 176.2(3) . . . . ?
C5 C4 C11 C13 -5.5(4) . . . . ?
C3 C4 C11 C13 175.0(3) . . . . ?
C5 C4 C11 C14 -126.4(3) . . . . ?
C3 C4 C11 C14 54.1(4) . . . . ?
C5 C4 C11 C12 114.2(3) . . . . ?
C3 C4 C11 C12 -65.3(3) . . . . ?
V1 O2 C15 C20 0.3(5) . . . . ?
V1 O2 C15 C16 -179.9(2) . . . . ?
O2 C15 C16 C17 -174.0(2) . . . . ?
C20 C15 C16 C17 5.8(4) . . . . ?
O2 C15 C16 C21 8.7(4) . . . . ?
C20 C15 C16 C21 -171.5(2) . . . . ?
C15 C16 C17 C18 -2.0(4) . . . . ?
C21 C16 C17 C18 175.3(3) . . . . ?
C16 C17 C18 C19 -3.0(5) . . . . ?
C16 C17 C18 C25 -179.5(3) . . . . ?
C17 C18 C19 C20 3.9(4) . . . . ?
C25 C18 C19 C20 -179.7(3) . . . . ?
C18 C19 C20 C15 0.0(4) . . . . ?
C18 C19 C20 S1 -177.3(2) . . . . ?
O2 C15 C20 C19 174.8(3) . . . . ?
C16 C15 C20 C19 -5.0(4) . . . . ?
O2 C15 C20 S1 -8.0(4) . . . . ?
C16 C15 C20 S1 172.2(2) . . . . ?
O4 S1 C20 C19 29.6(3) . . . . ?
O1 S1 C20 C19 154.8(2) . . . . ?
C6 S1 C20 C19 -89.4(2) . . . . ?
O4 S1 C20 C15 -147.8(2) . . . . ?
O1 S1 C20 C15 -22.5(3) . . . . ?
C6 S1 C20 C15 93.2(2) . . . . ?
C17 C16 C21 C22 -115.7(3) . . . . ?
C15 C16 C21 C22 61.5(3) . . . . ?
C17 C16 C21 C23 122.7(3) . . . . ?
C15 C16 C21 C23 -60.2(4) . . . . ?
C17 C16 C21 C24 2.6(4) . . . . ?
C15 C16 C21 C24 179.8(3) . . . . ?
C19 C18 C25 C26X -98.1(6) . . . . ?
C17 C18 C25 C26X 78.3(7) . . . . ?
C19 C18 C25 C27 46.6(7) . . . . ?
C17 C18 C25 C27 -137.1(6) . . . . ?
C19 C18 C25 C28 -174.8(6) . . . . ?
C17 C18 C25 C28 1.6(6) . . . . ?
C19 C18 C25 C27X 30.9(7) . . . . ?
C17 C18 C25 C27X -152.8(6) . . . . ?
C19 C18 C25 C28X 141.4(5) . . . . ?
C17 C18 C25 C28X -42.2(5) . . . . ?
C19 C18 C25 C26 -68.8(5) . . . . ?
C17 C18 C25 C26 107.5(4) . . . . ?
V1 O5 C29 C34 12.9(4) . . . . ?
V1 O5 C29 C30 -166.23(19) . . . . ?
O5 C29 C30 C31 178.4(2) . . . . ?
C34 C29 C30 C31 -0.8(4) . . . . ?
O5 C29 C30 C35 0.7(4) . . . . ?
C34 C29 C30 C35 -178.5(3) . . . . ?
C29 C30 C31 C32 -0.2(4) . . . . ?
C35 C30 C31 C32 177.6(3) . . . . ?
C30 C31 C32 C33 1.0(4) . . . . ?
C30 C31 C32 C39 179.0(3) . . . . ?
C31 C32 C33 C34 -0.9(4) . . . . ?
C39 C32 C33 C34 -178.8(2) . . . . ?
C32 C33 C34 C29 0.0(4) . . . . ?
C32 C33 C34 S2 179.0(2) . . . . ?
O5 C29 C34 C33 -178.3(2) . . . . ?
C30 C29 C34 C33 0.9(4) . . . . ?
O5 C29 C34 S2 2.8(4) . . . . ?
C30 C29 C34 S2 -178.1(2) . . . . ?
O7 S2 C34 C33 -159.1(2) . . . . ?
O8 S2 C34 C33 -31.9(2) . . . . ?
C48 S2 C34 C33 85.9(2) . . . . ?
O7 S2 C34 C29 20.0(3) . . . . ?
O8 S2 C34 C29 147.1(2) . . . . ?
C48 S2 C34 C29 -95.0(3) . . . . ?
C31 C30 C35 C37 120.3(3) . . . . ?
C29 C30 C35 C37 -62.1(4) . . . . ?
C31 C30 C35 C36 -117.9(3) . . . . ?
C29 C30 C35 C36 59.7(4) . . . . ?
C31 C30 C35 C38 -0.3(4) . . . . ?
C29 C30 C35 C38 177.4(3) . . . . ?
C33 C32 C39 C41 105.1(4) . . . . ?
C31 C32 C39 C41 -72.8(4) . . . . ?
C33 C32 C39 C42 -15.7(4) . . . . ?
C31 C32 C39 C42 166.4(3) . . . . ?
C33 C32 C39 C40 -134.3(3) . . . . ?
C31 C32 C39 C40 47.8(4) . . . . ?
V1 O6 C43 C48 37.7(4) . . . . ?
V1 O6 C43 C44 -145.2(2) . . . . ?
O6 C43 C44 C45 -177.8(2) . . . . ?
C48 C43 C44 C45 -0.6(4) . . . . ?
O6 C43 C44 C49 0.0(4) . . . . ?
C48 C43 C44 C49 177.1(2) . . . . ?
C43 C44 C45 C46 1.5(4) . . . . ?
C49 C44 C45 C46 -176.2(3) . . . . ?
C44 C45 C46 C47 -1.3(4) . . . . ?
C44 C45 C46 C53 -179.8(3) . . . . ?
C45 C46 C47 C48 0.1(4) . . . . ?
C53 C46 C47 C48 178.6(3) . . . . ?
C46 C47 C48 C43 0.7(4) . . . . ?
C46 C47 C48 S2 179.3(2) . . . . ?
O6 C43 C48 C47 176.8(2) . . . . ?
C44 C43 C48 C47 -0.4(4) . . . . ?
O6 C43 C48 S2 -1.9(3) . . . . ?
C44 C43 C48 S2 -179.1(2) . . . . ?
O7 S2 C48 C47 136.8(2) . . . . ?
O8 S2 C48 C47 10.8(3) . . . . ?
C34 S2 C48 C47 -107.5(2) . . . . ?
O7 S2 C48 C43 -44.5(2) . . . . ?
O8 S2 C48 C43 -170.5(2) . . . . ?
C34 S2 C48 C43 71.2(2) . . . . ?
C45 C44 C49 C51 -5.1(4) . . . . ?
C43 C44 C49 C51 177.3(3) . . . . ?
C45 C44 C49 C52 113.8(3) . . . . ?
C43 C44 C49 C52 -63.7(3) . . . . ?
C45 C44 C49 C50 -125.2(3) . . . . ?
C43 C44 C49 C50 57.2(4) . . . . ?
C47 C46 C53 C55 132.5(4) . . . . ?
C45 C46 C53 C55 -49.1(5) . . . . ?
C47 C46 C53 C54 -107.5(4) . . . . ?
C45 C46 C53 C54 70.9(4) . . . . ?
C47 C46 C53 C56 11.4(5) . . . . ?
C45 C46 C53 C56 -170.1(4) . . . . ?
O10 V2 O9 C57 69.8(3) . . . . ?
O14 V2 O9 C57 -99.9(3) . . . . ?
O13 V2 O9 C57 166.8(2) . . . . ?
O11 V2 O9 C57 -16.0(3) . . . . ?
O14 V2 O10 C71 49.9(5) . . . . ?
O9 V2 O10 C71 -78.7(3) . . . . ?
O13 V2 O10 C71 -173.6(3) . . . . ?
O11 V2 O10 C71 11.6(3) . . . . ?
O15 V2 O10 C71 98.4(3) . . . . ?
O10 V2 O11 S3 -47.90(14) . . . . ?
O14 V2 O11 S3 140.25(14) . . . . ?
O9 V2 O11 S3 45.03(14) . . . . ?
O15 V2 O11 S3 -133.85(13) . . . . ?
O10 V2 O13 C85 -114.0(2) . . . . ?
O14 V2 O13 C85 56.9(2) . . . . ?
O9 V2 O13 C85 152.4(2) . . . . ?
O15 V2 O13 C85 -28.5(2) . . . . ?
O10 V2 O14 C99 34.7(5) . . . . ?
O9 V2 O14 C99 163.1(3) . . . . ?
O13 V2 O14 C99 -102.1(3) . . . . ?
O11 V2 O14 C99 73.1(3) . . . . ?
O15 V2 O14 C99 -13.9(3) . . . . ?
O10 V2 O15 S4 150.66(13) . . . . ?
O14 V2 O15 S4 -39.21(13) . . . . ?
O13 V2 O15 S4 53.77(13) . . . . ?
O11 V2 O15 S4 -123.38(13) . . . . ?
V2 O11 S3 O12 -177.69(11) . . . . ?
V2 O11 S3 C76 59.96(16) . . . . ?
V2 O11 S3 C62 -54.43(16) . . . . ?
V2 O15 S4 O16 -176.82(11) . . . . ?
V2 O15 S4 C104 62.04(15) . . . . ?
V2 O15 S4 C90 -54.49(15) . . . . ?
V2 O9 C57 C58 -178.6(2) . . . . ?
V2 O9 C57 C62 1.5(4) . . . . ?
O9 C57 C58 C59 -177.5(3) . . . . ?
C62 C57 C58 C59 2.4(4) . . . . ?
O9 C57 C58 C63 3.4(4) . . . . ?
C62 C57 C58 C63 -176.7(3) . . . . ?
C57 C58 C59 C60 -0.3(5) . . . . ?
C63 C58 C59 C60 178.8(3) . . . . ?
C58 C59 C60 C61 -2.1(5) . . . . ?
C58 C59 C60 C67 178.8(3) . . . . ?
C59 C60 C61 C62 2.4(4) . . . . ?
C67 C60 C61 C62 -178.5(3) . . . . ?
C60 C61 C62 C57 -0.3(4) . . . . ?
C60 C61 C62 S3 -176.6(2) . . . . ?
O9 C57 C62 C61 177.8(3) . . . . ?
C58 C57 C62 C61 -2.1(4) . . . . ?
O9 C57 C62 S3 -6.3(4) . . . . ?
C58 C57 C62 S3 173.8(2) . . . . ?
O12 S3 C62 C61 -22.7(3) . . . . ?
O11 S3 C62 C61 -149.6(2) . . . . ?
C76 S3 C62 C61 95.4(2) . . . . ?
O12 S3 C62 C57 161.0(2) . . . . ?
O11 S3 C62 C57 34.2(3) . . . . ?
C76 S3 C62 C57 -80.9(3) . . . . ?
C59 C58 C63 C65 119.0(3) . . . . ?
C57 C58 C63 C65 -62.0(4) . . . . ?
C59 C58 C63 C66 -0.7(4) . . . . ?
C57 C58 C63 C66 178.4(3) . . . . ?
C59 C58 C63 C64 -119.3(3) . . . . ?
C57 C58 C63 C64 59.8(4) . . . . ?
C61 C60 C67 C69X 127.2(12) . . . . ?
C59 C60 C67 C69X -53.7(12) . . . . ?
C61 C60 C67 C70 -61.2(5) . . . . ?
C59 C60 C67 C70 117.8(4) . . . . ?
C61 C60 C67 C69 167.8(4) . . . . ?
C59 C60 C67 C69 -13.2(6) . . . . ?
C61 C60 C67 C68X -10.2(10) . . . . ?
C59 C60 C67 C68X 168.8(10) . . . . ?
C61 C60 C67 C68 55.2(4) . . . . ?
C59 C60 C67 C68 -125.7(4) . . . . ?
C61 C60 C67 C70X -115.6(7) . . . . ?
C59 C60 C67 C70X 63.4(8) . . . . ?
V2 O10 C71 C76 8.1(4) . . . . ?
V2 O10 C71 C72 -173.9(2) . . . . ?
O10 C71 C72 C73 -177.7(2) . . . . ?
C76 C71 C72 C73 0.3(4) . . . . ?
O10 C71 C72 C77 -0.6(4) . . . . ?
C76 C71 C72 C77 177.4(3) . . . . ?
C71 C72 C73 C74 0.6(4) . . . . ?
C77 C72 C73 C74 -176.5(3) . . . . ?
C72 C73 C74 C75 -0.7(5) . . . . ?
C72 C73 C74 C81 -178.0(3) . . . . ?
C73 C74 C75 C76 -0.1(4) . . . . ?
C81 C74 C75 C76 177.1(3) . . . . ?
C74 C75 C76 C71 0.9(4) . . . . ?
C74 C75 C76 S3 178.6(2) . . . . ?
O10 C71 C76 C75 177.0(2) . . . . ?
C72 C71 C76 C75 -1.0(4) . . . . ?
O10 C71 C76 S3 -0.6(4) . . . . ?
C72 C71 C76 S3 -178.6(2) . . . . ?
O12 S3 C76 C75 22.9(3) . . . . ?
O11 S3 C76 C75 149.2(2) . . . . ?
C62 S3 C76 C75 -95.3(2) . . . . ?
O12 S3 C76 C71 -159.4(2) . . . . ?
O11 S3 C76 C71 -33.1(3) . . . . ?
C62 S3 C76 C71 82.4(2) . . . . ?
C73 C72 C77 C79 107.0(3) . . . . ?
C71 C72 C77 C79 -70.0(3) . . . . ?
C73 C72 C77 C78 -132.2(3) . . . . ?
C71 C72 C77 C78 50.8(4) . . . . ?
C73 C72 C77 C80 -12.9(4) . . . . ?
C71 C72 C77 C80 170.2(3) . . . . ?
C75 C74 C81 C83 128.7(3) . . . . ?
C73 C74 C81 C83 -54.2(4) . . . . ?
C75 C74 C81 C82 8.0(5) . . . . ?
C73 C74 C81 C82 -174.9(3) . . . . ?
C75 C74 C81 C84 -111.6(3) . . . . ?
C73 C74 C81 C84 65.5(4) . . . . ?
V2 O13 C85 C90 7.8(4) . . . . ?
V2 O13 C85 C86 -172.24(19) . . . . ?
O13 C85 C86 C87 -179.4(3) . . . . ?
C90 C85 C86 C87 0.6(4) . . . . ?
O13 C85 C86 C91 0.9(4) . . . . ?
C90 C85 C86 C91 -179.1(3) . . . . ?
C85 C86 C87 C88 -0.3(5) . . . . ?
C91 C86 C87 C88 179.4(3) . . . . ?
C86 C87 C88 C89 0.0(5) . . . . ?
C86 C87 C88 C95 178.8(3) . . . . ?
C87 C88 C89 C90 0.1(4) . . . . ?
C95 C88 C89 C90 -178.7(3) . . . . ?
C88 C89 C90 C85 0.2(4) . . . . ?
C88 C89 C90 S4 178.2(2) . . . . ?
O13 C85 C90 C89 179.4(3) . . . . ?
C86 C85 C90 C89 -0.5(4) . . . . ?
O13 C85 C90 S4 1.6(4) . . . . ?
C86 C85 C90 S4 -178.4(2) . . . . ?
O16 S4 C90 C89 -28.0(3) . . . . ?
O15 S4 C90 C89 -154.1(2) . . . . ?
C104 S4 C90 C89 90.2(2) . . . . ?
O16 S4 C90 C85 150.1(2) . . . . ?
O15 S4 C90 C85 24.0(3) . . . . ?
C104 S4 C90 C85 -91.8(3) . . . . ?
C87 C86 C91 C93 119.7(3) . . . . ?
C85 C86 C91 C93 -60.6(4) . . . . ?
C87 C86 C91 C92 -118.2(3) . . . . ?
C85 C86 C91 C92 61.5(4) . . . . ?
C87 C86 C91 C94 -0.7(5) . . . . ?
C85 C86 C91 C94 179.0(3) . . . . ?
C89 C88 C95 C97 4.3(5) . . . . ?
C87 C88 C95 C97 -174.5(4) . . . . ?
C89 C88 C95 C98X -163.9(11) . . . . ?
C87 C88 C95 C98X 17.4(12) . . . . ?
C89 C88 C95 C98 -124.0(4) . . . . ?
C87 C88 C95 C98 57.2(5) . . . . ?
C89 C88 C95 C96X 52.6(7) . . . . ?
C87 C88 C95 C96X -126.1(7) . . . . ?
C89 C88 C95 C96 123.0(3) . . . . ?
C87 C88 C95 C96 -55.7(4) . . . . ?
C89 C88 C95 C97X -51.6(6) . . . . ?
C87 C88 C95 C97X 129.6(6) . . . . ?
V2 O14 C99 C104 35.5(4) . . . . ?
V2 O14 C99 C100 -147.4(2) . . . . ?
O14 C99 C100 C101 -172.7(2) . . . . ?
C104 C99 C100 C101 4.4(4) . . . . ?
O14 C99 C100 C105 2.5(4) . . . . ?
C104 C99 C100 C105 179.6(3) . . . . ?
C99 C100 C101 C102 0.1(4) . . . . ?
C105 C100 C101 C102 -175.2(3) . . . . ?
C100 C101 C102 C103 -4.2(4) . . . . ?
C100 C101 C102 C109 174.0(3) . . . . ?
C101 C102 C103 C104 3.7(4) . . . . ?
C109 C102 C103 C104 -174.4(3) . . . . ?
C102 C103 C104 C99 0.6(4) . . . . ?
C102 C103 C104 S4 178.6(2) . . . . ?
O14 C99 C104 C103 172.3(2) . . . . ?
C100 C99 C104 C103 -4.9(4) . . . . ?
O14 C99 C104 S4 -5.6(3) . . . . ?
C100 C99 C104 S4 177.2(2) . . . . ?
O16 S4 C104 C103 17.6(3) . . . . ?
O15 S4 C104 C103 143.1(2) . . . . ?
C90 S4 C104 C103 -101.1(2) . . . . ?
O16 S4 C104 C99 -164.4(2) . . . . ?
O15 S4 C104 C99 -38.9(2) . . . . ?
C90 S4 C104 C99 76.9(2) . . . . ?
C101 C100 C105 C108 -14.6(4) . . . . ?
C99 C100 C105 C108 170.4(3) . . . . ?
C101 C100 C105 C107 104.8(3) . . . . ?
C99 C100 C105 C107 -70.2(3) . . . . ?
C101 C100 C105 C106 -135.0(3) . . . . ?
C99 C100 C105 C106 50.0(4) . . . . ?
C103 C102 C109 C112 6.0(4) . . . . ?
C101 C102 C109 C112 -172.1(3) . . . . ?
C103 C102 C109 C111 -116.2(4) . . . . ?
C101 C102 C109 C111 65.8(4) . . . . ?
C103 C102 C109 C110 124.4(3) . . . . ?
C101 C102 C109 C110 -53.6(4) . . . . ?
